data_7016823
loop_
_publ_author_name
'Brenner, Eric'
'Matt, Dominique'
'Henrion, Micka\"el'
'Teci, Matthieu'
'Toupet, Lo\"ic'

_publ_section_title
;
 Calix[4]arenes with one and two N-linked imidazolium units as
 precursors of N-heterocyclic carbene complexes. Coordination chemistry
 and use in Suzuki-Miyaura cross-coupling.
;
_journal_issue 38
_journal_name_full 'Dalton transactions (Cambridge, England : 2003)'
_journal_page_first 9889
_journal_page_last 9898
_journal_paper_doi 10.1039/c1dt10838g
_journal_volume 40
_journal_year 2011
_chemical_formula_sum 'C127.5 H119 Br2 N4 O8 Pd'
_chemical_formula_weight 2101.49
_chemical_name_systematic
;
?
;
_space_group_IT_number 14
_symmetry_cell_setting monoclinic
_symmetry_space_group_name_Hall '-P 2yab'
_symmetry_space_group_name_H-M 'P 1 21/a 1'
_atom_sites_solution_hydrogens geom
_atom_sites_solution_primary direct
_atom_sites_solution_secondary difmap
_audit_creation_method SHELXL-97
_cell_angle_alpha 90.00
_cell_angle_beta 106.156(2)
_cell_angle_gamma 90.00
_cell_formula_units_Z 4
_cell_length_a 21.6895(4)
_cell_length_b 21.7815(3)
_cell_length_c 23.3319(4)
_cell_measurement_reflns_used 23880
_cell_measurement_temperature 100(2)
_cell_measurement_theta_max 27.1
_cell_measurement_theta_min 2.0
_cell_volume 10587.4(3)
_computing_cell_refinement 'CrysAlis RED, Oxford Diffraction Ltd.,Version 1.171.35.11'
_computing_data_collection 'CrysAlis CCD, Oxford Diffraction Ltd.,Version 1.171.35.11'
_computing_data_reduction 'CrysAlis RED, Oxford Diffraction Ltd.,Version 1.171.35.11'
_computing_molecular_graphics 'MERCURY 2.4.5(CCDC, 2011)'
_computing_publication_material 'WINGX (Farrugia, 1999)'
_computing_structure_refinement 'SHELXL-97 (Sheldrick, 1997)'
_computing_structure_solution 'SIR-97_(Altomare & al., 1999)'
_diffrn_ambient_temperature 100(2)
_diffrn_detector_area_resol_mean 19.64
_diffrn_measured_fraction_theta_full 0.990
_diffrn_measured_fraction_theta_max 0.990
_diffrn_measurement_device_type 'CCD Saphire 3 Xcalibur'
_diffrn_measurement_method 'omega scan'
_diffrn_radiation_monochromator graphite
_diffrn_radiation_source 'fine-focus sealed tube'
_diffrn_radiation_type MoK\a
_diffrn_radiation_wavelength 0.71073
_diffrn_reflns_av_R_equivalents 0.0537
_diffrn_reflns_av_sigmaI/netI 0.1157
_diffrn_reflns_limit_h_max 27
_diffrn_reflns_limit_h_min -27
_diffrn_reflns_limit_k_max 26
_diffrn_reflns_limit_k_min -27
_diffrn_reflns_limit_l_max 29
_diffrn_reflns_limit_l_min -24
_diffrn_reflns_number 80046
_diffrn_reflns_theta_full 27.00
_diffrn_reflns_theta_max 27.00
_diffrn_reflns_theta_min 2.55
_exptl_absorpt_coefficient_mu 0.991
_exptl_absorpt_correction_type none
_exptl_crystal_colour colourless
_exptl_crystal_density_diffrn 1.318
_exptl_crystal_density_method 'not measured'
_exptl_crystal_description prism
_exptl_crystal_F_000 4368
_exptl_crystal_size_max 0.24
_exptl_crystal_size_mid 0.19
_exptl_crystal_size_min 0.14
_refine_diff_density_max 0.606
_refine_diff_density_min -0.601
_refine_diff_density_rms 0.062
_refine_ls_extinction_method none
_refine_ls_goodness_of_fit_ref 0.799
_refine_ls_hydrogen_treatment constr
_refine_ls_matrix_type full
_refine_ls_number_parameters 1356
_refine_ls_number_reflns 22899
_refine_ls_number_restraints 8
_refine_ls_restrained_S_all 0.814
_refine_ls_R_factor_all 0.1037
_refine_ls_R_factor_gt 0.0383
_refine_ls_shift/su_max 0.060
_refine_ls_shift/su_mean 0.001
_refine_ls_structure_factor_coef Fsqd
_refine_ls_weighting_details 'calc w=1/[\s^2^(Fo^2^)+(0.0401P)^2^+0.0000P] where P=(Fo^2^+2Fc^2^)/3'
_refine_ls_weighting_scheme calc
_refine_ls_wR_factor_gt 0.0783
_refine_ls_wR_factor_ref 0.0863
_reflns_number_gt 11333
_reflns_number_total 22899
_reflns_threshold_expression >2sigma(I)
_cod_data_source_file c1dt10838g.txt
_cod_data_source_block eb159
_cod_depositor_comments
;
The following automatic conversions were performed:

'_symmetry_cell_setting' value 'Monoclinic' changed to 'monoclinic'
according to /home/saulius/struct/CIF-dictionaries/cif_core.dic
dictionary named 'cif_core.dic' version 2.4.1 from 2010-06-29.

Automatic conversion script
Id: cif_fix_values 1715 2011-07-08 13:25:40Z adriana 
;
_cod_original_sg_symbol_H-M P21/a
_cod_original_formula_sum 'C127.50 H119 Br2 N4 O8 Pd'
_cod_database_code 7016823

loop_
_symmetry_equiv_pos_as_xyz
'x, y, z'
'-x+1/2, y+1/2, -z'
'-x, -y, -z'
'x-1/2, -y-1/2, z'

loop_
_atom_site_label
_atom_site_type_symbol
_atom_site_fract_x
_atom_site_fract_y
_atom_site_fract_z
_atom_site_U_iso_or_equiv
_atom_site_adp_type
_atom_site_occupancy
_atom_site_symmetry_multiplicity
_atom_site_calc_flag
_atom_site_refinement_flags
_atom_site_disorder_assembly
_atom_site_disorder_group
Pd1 Pd 0.163876(10) 0.120861(10) 0.023362(10) 0.02669(6) Uani 1 1 d . . .
Br1 Br 0.162495(17) 0.232213(15) 0.027682(16) 0.04898(10) Uani 1 1 d . . .
Br2 Br 0.156753(16) 0.009167(14) 0.012701(15) 0.04181(10) Uani 1 1 d . . .
N1 N 0.05712(11) 0.09647(10) 0.08208(10) 0.0295(6) Uani 1 1 d . . .
N2 N 0.14361(11) 0.12315(10) 0.14674(10) 0.0297(6) Uani 1 1 d . . .
O1 O 0.39261(9) 0.20714(9) 0.24416(8) 0.0349(5) Uani 1 1 d . . .
O2 O 0.42243(9) 0.31920(9) 0.32923(9) 0.0408(5) Uani 1 1 d . . .
O3 O 0.52630(9) 0.18682(8) 0.36176(8) 0.0316(5) Uani 1 1 d . . .
O4 O 0.50997(8) 0.09218(8) 0.26309(8) 0.0295(5) Uani 1 1 d . . .
C1 C 0.11771(13) 0.11436(12) 0.08711(12) 0.0253(7) Uani 1 1 d . . .
C2 C 0.04548(15) 0.09390(14) 0.13741(15) 0.0413(8) Uani 1 1 d . . .
H2 H 0.0062 0.0825 0.1450 0.050 Uiso 1 1 calc R . .
C3 C 0.09955(15) 0.11044(14) 0.17816(14) 0.0398(8) Uani 1 1 d . . .
H3 H 0.1063 0.1129 0.2201 0.048 Uiso 1 1 calc R . .
C4 C 0.00789(13) 0.08879(14) 0.02499(13) 0.0381(8) Uani 1 1 d . . .
H4A H -0.0256 0.0602 0.0303 0.046 Uiso 1 1 calc R . .
H4B H 0.0276 0.0707 -0.0046 0.046 Uiso 1 1 calc R . .
C5 C -0.02301(19) 0.1503(2) 0.00168(17) 0.0832(15) Uani 1 1 d . . .
H5A H 0.0108 0.1766 -0.0065 0.100 Uiso 1 1 calc R . .
H5B H -0.0550 0.1424 -0.0371 0.100 Uiso 1 1 calc R . .
C6 C -0.0532(2) 0.1842(2) 0.0361(2) 0.1013(17) Uani 1 1 d . . .
H6A H -0.0211 0.1937 0.0744 0.122 Uiso 1 1 calc R . .
H6B H -0.0864 0.1579 0.0453 0.122 Uiso 1 1 calc R . .
C7 C -0.08481(18) 0.24403(16) 0.00992(17) 0.0729(12) Uani 1 1 d . . .
H7A H -0.1060 0.2628 0.0376 0.109 Uiso 1 1 calc R . .
H7B H -0.1167 0.2358 -0.0282 0.109 Uiso 1 1 calc R . .
H7C H -0.0521 0.2721 0.0034 0.109 Uiso 1 1 calc R . .
C8 C 0.20844(14) 0.14386(14) 0.17380(12) 0.0289(7) Uani 1 1 d . . .
C9 C 0.21847(14) 0.19848(13) 0.20487(12) 0.0307(7) Uani 1 1 d . . .
H9 H 0.1829 0.2215 0.2093 0.037 Uiso 1 1 calc R . .
C10 C 0.28025(14) 0.21989(13) 0.22966(12) 0.0305(7) Uani 1 1 d . . .
C11 C 0.33051(14) 0.18496(13) 0.22193(12) 0.0288(7) Uani 1 1 d . . .
C12 C 0.32135(13) 0.12656(13) 0.19559(11) 0.0263(7) Uani 1 1 d . . .
C13 C 0.25844(13) 0.10709(12) 0.17031(11) 0.0273(7) Uani 1 1 d . . .
H13 H 0.2503 0.0685 0.1507 0.033 Uiso 1 1 calc R . .
C14 C 0.29436(14) 0.27814(13) 0.26703(12) 0.0337(8) Uani 1 1 d . A .
H14A H 0.3216 0.3059 0.2509 0.040 Uiso 1 1 calc R . .
H14B H 0.2537 0.2998 0.2652 0.040 Uiso 1 1 calc R . .
C15 C 0.32834(14) 0.20541(14) 0.41936(13) 0.0350(8) Uani 1 1 d . . .
H15 H 0.3059 0.1813 0.4409 0.042 Uiso 1 1 calc R . .
C16 C 0.39205(14) 0.22092(13) 0.44541(13) 0.0318(7) Uani 1 1 d . A .
H16 H 0.4134 0.2062 0.4842 0.038 Uiso 1 1 calc R . .
C17 C 0.42472(14) 0.25762(13) 0.41547(13) 0.0302(7) Uani 1 1 d . . .
C18 C 0.39154(14) 0.27978(13) 0.35941(13) 0.0305(7) Uani 1 1 d . A .
C19 C 0.32848(14) 0.26209(12) 0.33120(12) 0.0286(7) Uani 1 1 d . . .
C20 C 0.29755(14) 0.22473(13) 0.36267(13) 0.0324(8) Uani 1 1 d . A .
H20 H 0.2545 0.2124 0.3447 0.039 Uiso 1 1 calc R . .
C21 C 0.49610(13) 0.26919(13) 0.44347(13) 0.0366(8) Uani 1 1 d . A .
H21A H 0.5144 0.2899 0.4142 0.044 Uiso 1 1 calc R . .
H21B H 0.5019 0.2966 0.4784 0.044 Uiso 1 1 calc R . .
C22 C 0.57756(14) 0.13491(15) 0.53904(14) 0.0410(9) Uani 1 1 d . . .
H22 H 0.5923 0.1240 0.5800 0.049 Uiso 1 1 calc R . .
C23 C 0.58380(13) 0.09375(15) 0.49588(14) 0.0359(8) Uani 1 1 d . . .
H23 H 0.6008 0.0540 0.5074 0.043 Uiso 1 1 calc R . .
C24 C 0.56541(13) 0.10986(13) 0.43593(13) 0.0294(7) Uani 1 1 d . . .
C25 C 0.54254(13) 0.16902(13) 0.42086(13) 0.0288(7) Uani 1 1 d . A .
C26 C 0.53129(13) 0.20941(14) 0.46290(13) 0.0321(7) Uani 1 1 d . . .
C27 C 0.55025(13) 0.19133(15) 0.52294(14) 0.0391(8) Uani 1 1 d . A .
H27 H 0.5441 0.2185 0.5528 0.047 Uiso 1 1 calc R . .
C28 C 0.56449(13) 0.06249(13) 0.38804(13) 0.0314(7) Uani 1 1 d . B .
H28A H 0.5856 0.0243 0.4067 0.038 Uiso 1 1 calc R . .
H28B H 0.5884 0.0782 0.3606 0.038 Uiso 1 1 calc R . .
C29 C 0.38915(14) 0.01571(13) 0.35384(13) 0.0348(8) Uani 1 1 d . . .
H29 H 0.3616 -0.0030 0.3740 0.042 Uiso 1 1 calc R . .
C30 C 0.45403(14) 0.02278(13) 0.38242(13) 0.0331(8) Uani 1 1 d . B .
H30 H 0.4705 0.0095 0.4225 0.040 Uiso 1 1 calc R . .
C31 C 0.49514(13) 0.04900(12) 0.35323(13) 0.0271(7) Uani 1 1 d . . .
C32 C 0.46986(13) 0.06596(12) 0.29383(13) 0.0266(7) Uani 1 1 d . B .
C33 C 0.40464(14) 0.06106(12) 0.26457(12) 0.0258(7) Uani 1 1 d . . .
C34 C 0.36498(14) 0.03616(13) 0.29587(13) 0.0314(7) Uani 1 1 d . B .
H34 H 0.3202 0.0331 0.2771 0.038 Uiso 1 1 calc R . .
C35 C 0.37736(13) 0.08379(12) 0.20053(12) 0.0296(7) Uani 1 1 d . B .
H35A H 0.4113 0.1055 0.1877 0.036 Uiso 1 1 calc R . .
H35B H 0.3632 0.0482 0.1737 0.036 Uiso 1 1 calc R . .
C36 C 0.41936(15) 0.23215(14) 0.19870(15) 0.0442(9) Uani 1 1 d . . .
H36A H 0.4172 0.2003 0.1680 0.053 Uiso 1 1 calc R . .
H36B H 0.4652 0.2417 0.2172 0.053 Uiso 1 1 calc R . .
C37 C 0.38654(15) 0.28902(15) 0.16859(14) 0.0401(8) Uani 1 1 d . . .
C38 C 0.33031(15) 0.28620(16) 0.12269(14) 0.0450(9) Uani 1 1 d . . .
H38 H 0.3119 0.2473 0.1096 0.054 Uiso 1 1 calc R . .
C39 C 0.30029(17) 0.33900(18) 0.09543(16) 0.0552(10) Uani 1 1 d . . .
H39 H 0.2608 0.3362 0.0650 0.066 Uiso 1 1 calc R . .
C40 C 0.32768(19) 0.39540(18) 0.11246(18) 0.0613(11) Uani 1 1 d . . .
H40 H 0.3077 0.4316 0.0932 0.074 Uiso 1 1 calc R . .
C41 C 0.38390(19) 0.39936(16) 0.15732(19) 0.0603(11) Uani 1 1 d . . .
H41 H 0.4029 0.4384 0.1688 0.072 Uiso 1 1 calc R . .
C42 C 0.41331(16) 0.34671(16) 0.18627(16) 0.0502(9) Uani 1 1 d . . .
H42 H 0.4516 0.3500 0.2181 0.060 Uiso 1 1 calc R . .
C43A C 0.4246(2) 0.38189(17) 0.34962(17) 0.0706(12) Uani 0.785(2) 1 d P A 1
H43A H 0.4562 0.4042 0.3339 0.085 Uiso 0.785(2) 1 calc PR A 1
H43B H 0.4414 0.3816 0.3937 0.085 Uiso 0.785(2) 1 calc PR A 1
C44A C 0.3646(3) 0.4175(2) 0.3340(2) 0.0592(14) Uani 0.785(2) 1 d P A 1
C45A C 0.3469(3) 0.4461(2) 0.2803(3) 0.099(2) Uani 0.785(2) 1 d P A 1
H45A H 0.3750 0.4449 0.2555 0.118 Uiso 0.785(2) 1 calc PR A 1
C46A C 0.2893(5) 0.4770(3) 0.2606(3) 0.147(4) Uani 0.785(2) 1 d P A 1
H46A H 0.2772 0.4967 0.2228 0.176 Uiso 0.785(2) 1 calc PR A 1
C47A C 0.2516(4) 0.4780(3) 0.2965(4) 0.129(3) Uani 0.785(2) 1 d P A 1
H47A H 0.2121 0.4995 0.2836 0.155 Uiso 0.785(2) 1 calc PR A 1
C48A C 0.2657(3) 0.4503(3) 0.3504(3) 0.110(3) Uani 0.785(2) 1 d P A 1
H48A H 0.2372 0.4525 0.3748 0.132 Uiso 0.785(2) 1 calc PR A 1
C49A C 0.3227(3) 0.4189(2) 0.3688(3) 0.0826(18) Uani 0.785(2) 1 d P A 1
H49A H 0.3333 0.3980 0.4059 0.099 Uiso 0.785(2) 1 calc PR A 1
C201 C 0.5595(6) 0.4770(7) 0.4918(6) 0.161(5) Uiso 0.50 1 d PD . 1
H20A H 0.5595 0.4503 0.4575 0.193 Uiso 0.50 1 calc PR . 1
H20B H 0.6035 0.4798 0.5191 0.193 Uiso 0.50 1 calc PR . 1
C202 C 0.5203(6) 0.4606(5) 0.5175(5) 0.123(4) Uiso 0.50 1 d PD . 1
H20C H 0.5469 0.4615 0.5596 0.147 Uiso 0.50 1 calc PR . 1
H20D H 0.5166 0.4164 0.5071 0.147 Uiso 0.50 1 calc PR . 1
C203 C 0.4645(6) 0.4709(6) 0.5243(5) 0.136(4) Uiso 0.50 1 d PD . 1
H20E H 0.4671 0.4654 0.5670 0.163 Uiso 0.50 1 calc PR . 1
H20F H 0.4347 0.4393 0.5017 0.163 Uiso 0.50 1 calc PR . 1
C43B C 0.4246(2) 0.38189(17) 0.34962(17) 0.0706(12) Uani 0.215(2) 1 d P A 2
H43C H 0.4541 0.4015 0.3295 0.085 Uiso 0.215(2) 1 calc PR A 2
H43D H 0.3815 0.3975 0.3282 0.085 Uiso 0.215(2) 1 calc PR A 2
C44B C 0.43653(14) 0.41005(13) 0.39804(13) 0.121 Uiso 0.215(2) 1 d PR A 2
C45B C 0.39786(14) 0.41121(13) 0.43657(13) 0.142 Uiso 0.215(2) 1 d PR A 2
H45B H 0.3529 0.4047 0.4215 0.170 Uiso 0.215(2) 1 calc PR A 2
C46B C 0.42493(14) 0.42184(13) 0.49711(13) 0.040 Uiso 0.215(2) 1 d PR A 2
H46B H 0.3985 0.4226 0.5234 0.048 Uiso 0.215(2) 1 calc PR A 2
C47B C 0.49068(14) 0.43130(13) 0.51912(13) 0.074 Uiso 0.215(2) 1 d PR A 2
H47B H 0.5092 0.4386 0.5605 0.088 Uiso 0.215(2) 1 calc PR A 2
C48B C 0.52935(14) 0.43014(13) 0.48059(13) 0.108 Uiso 0.215(2) 1 d PR A 2
H48B H 0.5743 0.4366 0.4956 0.130 Uiso 0.215(2) 1 calc PR A 2
C49B C 0.50228(14) 0.41951(13) 0.42005(13) 0.082 Uiso 0.215(2) 1 d PR A 2
H49B H 0.5287 0.4187 0.3937 0.099 Uiso 0.215(2) 1 calc PR A 2
C50 C 0.58158(14) 0.20187(13) 0.34090(13) 0.0375(8) Uani 1 1 d . . .
H50A H 0.5682 0.2030 0.2967 0.045 Uiso 1 1 calc R . .
H50B H 0.6142 0.1691 0.3535 0.045 Uiso 1 1 calc R . .
C51 C 0.61118(14) 0.26195(13) 0.36401(13) 0.0314(7) Uani 1 1 d . . .
C52 C 0.59530(15) 0.31430(14) 0.32975(14) 0.0438(9) Uani 1 1 d . . .
H52 H 0.5664 0.3117 0.2909 0.053 Uiso 1 1 calc R . .
C53 C 0.62087(17) 0.36981(15) 0.35126(16) 0.0547(10) Uani 1 1 d . . .
H53 H 0.6105 0.4053 0.3268 0.066 Uiso 1 1 calc R . .
C54 C 0.66191(16) 0.37470(16) 0.40846(16) 0.0492(9) Uani 1 1 d . . .
H54 H 0.6789 0.4135 0.4235 0.059 Uiso 1 1 calc R . .
C55 C 0.67787(14) 0.32310(16) 0.44321(14) 0.0433(8) Uani 1 1 d . . .
H55 H 0.7057 0.3259 0.4825 0.052 Uiso 1 1 calc R . .
C56 C 0.65303(13) 0.26718(15) 0.42041(14) 0.0365(8) Uani 1 1 d . . .
H56 H 0.6650 0.2313 0.4441 0.044 Uiso 1 1 calc R . .
C57A C 0.53457(15) 0.04842(14) 0.22890(14) 0.0419(9) Uani 0.478(6) 1 d P B 1
H57A H 0.4987 0.0274 0.1998 0.050 Uiso 0.478(6) 1 calc PR B 1
H57B H 0.5608 0.0171 0.2556 0.050 Uiso 0.478(6) 1 calc PR B 1
C58A C 0.5737(5) 0.0816(4) 0.1978(4) 0.039(3) Uiso 0.478(6) 1 d P B 1
C59A C 0.5466(5) 0.1254(5) 0.1535(5) 0.072(3) Uani 0.478(6) 1 d P B 1
H59A H 0.5014 0.1308 0.1410 0.087 Uiso 0.478(6) 1 calc PR B 1
C60A C 0.5855(10) 0.1611(8) 0.1274(12) 0.085(7) Uani 0.478(6) 1 d P B 1
H60A H 0.5666 0.1917 0.0989 0.102 Uiso 0.478(6) 1 calc PR B 1
C61A C 0.6482(13) 0.1523(12) 0.1423(12) 0.073(5) Uani 0.478(6) 1 d P B 1
H61A H 0.6741 0.1773 0.1249 0.087 Uiso 0.478(6) 1 calc PR B 1
C62A C 0.6777(5) 0.1055(5) 0.1844(4) 0.072(3) Uani 0.478(6) 1 d P B 1
H62A H 0.7222 0.0965 0.1931 0.086 Uiso 0.478(6) 1 calc PR B 1
C63A C 0.6371(4) 0.0735(5) 0.2124(4) 0.059(3) Uani 0.478(6) 1 d P B 1
H63A H 0.6560 0.0449 0.2430 0.071 Uiso 0.478(6) 1 calc PR B 1
C57B C 0.53457(15) 0.04842(14) 0.22890(14) 0.0419(9) Uani 0.522(6) 1 d P B 2
H57C H 0.5720 0.0267 0.2551 0.050 Uiso 0.522(6) 1 calc PR B 2
H57D H 0.5012 0.0176 0.2110 0.050 Uiso 0.522(6) 1 calc PR B 2
C58B C 0.5544(4) 0.0826(3) 0.1800(4) 0.027(2) Uiso 0.522(6) 1 d P B 2
C59B C 0.5133(3) 0.0814(3) 0.1237(3) 0.048(2) Uani 0.522(6) 1 d P B 2
H59B H 0.4754 0.0572 0.1153 0.057 Uiso 0.522(6) 1 calc PR B 2
C60B C 0.5270(4) 0.1154(4) 0.0791(3) 0.064(3) Uani 0.522(6) 1 d P B 2
H60B H 0.4979 0.1154 0.0402 0.077 Uiso 0.522(6) 1 calc PR B 2
C61B C 0.5816(7) 0.1486(5) 0.0901(5) 0.077(4) Uani 0.522(6) 1 d P B 2
H61B H 0.5903 0.1732 0.0597 0.092 Uiso 0.522(6) 1 calc PR B 2
C62B C 0.6250(14) 0.1465(13) 0.1468(13) 0.088(9) Uani 0.522(6) 1 d P B 2
H62B H 0.6652 0.1667 0.1538 0.105 Uiso 0.522(6) 1 calc PR B 2
C63B C 0.6106(4) 0.1161(4) 0.1919(3) 0.054(2) Uani 0.522(6) 1 d P B 2
H63B H 0.6387 0.1178 0.2312 0.065 Uiso 0.522(6) 1 calc PR B 2
N71 N 0.27980(11) 0.12301(12) -0.02515(10) 0.0383(7) Uani 1 1 d . . .
N72 N 0.19560(11) 0.14758(12) -0.09431(11) 0.0361(6) Uani 1 1 d . . .
O71 O -0.05773(9) 0.20500(9) -0.21172(9) 0.0352(5) Uani 1 1 d . C .
O72 O -0.09119(9) 0.31370(8) -0.30410(8) 0.0329(5) Uani 1 1 d . C .
O73 O -0.19594(9) 0.18308(9) -0.32455(8) 0.0365(5) Uani 1 1 d . C .
O74 O -0.16818(9) 0.09470(9) -0.21423(9) 0.0347(5) Uani 1 1 d . C .
C71 C 0.21552(13) 0.12840(13) -0.03641(12) 0.0313(7) Uani 1 1 d . C .
C72 C 0.29981(16) 0.13916(16) -0.07471(15) 0.0522(10) Uani 1 1 d . C .
H72 H 0.3427 0.1393 -0.0775 0.063 Uiso 1 1 calc R . .
C73 C 0.24745(16) 0.15436(16) -0.11753(15) 0.0515(10) Uani 1 1 d . C .
H73 H 0.2459 0.1674 -0.1568 0.062 Uiso 1 1 calc R . .
C74A C 0.32228(14) 0.10114(18) 0.03203(13) 0.0484(10) Uani 0.468(9) 1 d P C 1
H74A H 0.3379 0.1371 0.0579 0.058 Uiso 0.468(9) 1 calc PR C 1
H74B H 0.2967 0.0755 0.0520 0.058 Uiso 0.468(9) 1 calc PR C 1
C75A C 0.3770(5) 0.0661(5) 0.0273(4) 0.066(4) Uani 0.468(9) 1 d P C 1
H75A H 0.4061 0.0937 0.0134 0.079 Uiso 0.468(9) 1 calc PR C 1
H75B H 0.4005 0.0513 0.0675 0.079 Uiso 0.468(9) 1 calc PR C 1
C76A C 0.3623(9) 0.0157(6) -0.0112(7) 0.085(5) Uani 0.468(9) 1 d PD C 1
H76A H 0.3955 0.0186 -0.0328 0.102 Uiso 0.468(9) 1 calc PR C 1
H76B H 0.3222 0.0293 -0.0404 0.102 Uiso 0.468(9) 1 calc PR C 1
C77A C 0.3525(9) -0.0510(5) -0.0097(9) 0.174(9) Uani 0.468(9) 1 d PD C 1
H77A H 0.3443 -0.0678 -0.0501 0.262 Uiso 0.468(9) 1 calc PR C 1
H77B H 0.3156 -0.0595 0.0057 0.262 Uiso 0.468(9) 1 calc PR C 1
H77C H 0.3910 -0.0702 0.0164 0.262 Uiso 0.468(9) 1 calc PR C 1
C74B C 0.32228(14) 0.10114(18) 0.03203(13) 0.0484(10) Uani 0.532(9) 1 d P C 2
H74C H 0.3046 0.1139 0.0650 0.058 Uiso 0.532(9) 1 calc PR C 2
H74D H 0.3652 0.1200 0.0388 0.058 Uiso 0.532(9) 1 calc PR C 2
C76B C 0.3297(5) -0.0143(6) -0.0136(8) 0.167(9) Uani 0.532(9) 1 d PD C 2
H76C H 0.2958 -0.0053 -0.0509 0.200 Uiso 0.532(9) 1 calc PR C 2
H76D H 0.3242 -0.0567 -0.0007 0.200 Uiso 0.532(9) 1 calc PR C 2
C75B C 0.3287(4) 0.0290(4) 0.0319(3) 0.063(3) Uani 0.532(9) 1 d P C 2
H75C H 0.3688 0.0206 0.0636 0.076 Uiso 0.532(9) 1 calc PR C 2
H75D H 0.2935 0.0144 0.0479 0.076 Uiso 0.532(9) 1 calc PR C 2
C77B C 0.3949(7) -0.0049(8) -0.0213(7) 0.155(7) Uani 0.532(9) 1 d PD C 2
H77D H 0.4012 -0.0331 -0.0519 0.233 Uiso 0.532(9) 1 calc PR C 2
H77E H 0.4273 -0.0130 0.0166 0.233 Uiso 0.532(9) 1 calc PR C 2
H77F H 0.3990 0.0375 -0.0336 0.233 Uiso 0.532(9) 1 calc PR C 2
C78 C 0.13031(14) 0.16080(14) -0.12614(12) 0.0338(8) Uani 1 1 d . C .
C79 C 0.11657(14) 0.21101(14) -0.16424(12) 0.0346(8) Uani 1 1 d . . .
H79 H 0.1506 0.2354 -0.1702 0.041 Uiso 1 1 calc R C .
C80 C 0.05365(14) 0.22581(13) -0.19354(12) 0.0318(7) Uani 1 1 d . C .
C81 C 0.00529(14) 0.18964(13) -0.18320(12) 0.0299(7) Uani 1 1 d . . .
C82 C 0.01826(14) 0.13578(13) -0.14953(12) 0.0304(7) Uani 1 1 d . C .
C83 C 0.08198(14) 0.12222(13) -0.12046(12) 0.0314(7) Uani 1 1 d . . .
H83 H 0.0922 0.0863 -0.0966 0.038 Uiso 1 1 calc R C .
C84 C 0.03694(14) 0.27823(13) -0.23780(12) 0.0346(8) Uani 1 1 d . . .
H84A H 0.0766 0.3004 -0.2384 0.042 Uiso 1 1 calc R C .
H84B H 0.0082 0.3074 -0.2252 0.042 Uiso 1 1 calc R . .
C85 C 0.00317(14) 0.18542(14) -0.38046(13) 0.0365(8) Uani 1 1 d . C .
H85 H 0.0250 0.1567 -0.3984 0.044 Uiso 1 1 calc R . .
C86 C -0.05981(14) 0.20046(13) -0.40798(12) 0.0314(7) Uani 1 1 d . . .
H86 H -0.0812 0.1812 -0.4446 0.038 Uiso 1 1 calc R . .
C87 C -0.09250(13) 0.24280(13) -0.38358(12) 0.0270(7) Uani 1 1 d . C .
C88 C -0.05949(14) 0.27070(13) -0.33021(12) 0.0282(7) Uani 1 1 d . . .
C89 C 0.00381(14) 0.25450(13) -0.30025(12) 0.0296(7) Uani 1 1 d . C .
C90 C 0.03437(14) 0.21220(14) -0.32682(13) 0.0358(8) Uani 1 1 d . . .
H90 H 0.0777 0.2014 -0.3078 0.043 Uiso 1 1 calc R C .
C91 C -0.16350(13) 0.25503(13) -0.41290(12) 0.0304(7) Uani 1 1 d . . .
H91A H -0.1817 0.2792 -0.3855 0.036 Uiso 1 1 calc R C .
H91B H -0.1686 0.2792 -0.4499 0.036 Uiso 1 1 calc R . .
C92 C -0.24116(15) 0.11193(16) -0.49557(14) 0.0472(9) Uani 1 1 d . C .
H92 H -0.2557 0.0969 -0.5353 0.057 Uiso 1 1 calc R . .
C93 C -0.24498(14) 0.07533(15) -0.44835(15) 0.0441(9) Uani 1 1 d . . .
H93 H -0.2597 0.0343 -0.4559 0.053 Uiso 1 1 calc R . .
C94 C -0.22774(13) 0.09715(14) -0.38998(14) 0.0346(8) Uani 1 1 d . C .
C95 C -0.20883(13) 0.15871(14) -0.38152(13) 0.0317(8) Uani 1 1 d . . .
C96 C -0.19897(13) 0.19486(13) -0.42755(13) 0.0306(7) Uani 1 1 d . C .
C97 C -0.21636(13) 0.17008(15) -0.48498(13) 0.0387(8) Uani 1 1 d . . .
H97 H -0.2109 0.1939 -0.5173 0.046 Uiso 1 1 calc R C .
C98 C -0.22087(14) 0.05602(13) -0.33641(13) 0.0380(8) Uani 1 1 d . . .
H98A H -0.2392 0.0151 -0.3497 0.046 Uiso 1 1 calc R C .
H98B H -0.2450 0.0738 -0.3100 0.046 Uiso 1 1 calc R . .
C99 C -0.04266(16) 0.02338(14) -0.30251(15) 0.0457(9) Uani 1 1 d . C .
H99 H -0.0139 0.0077 -0.3231 0.055 Uiso 1 1 calc R . .
C100 C -0.10797(16) 0.02807(14) -0.33115(14) 0.0416(9) Uani 1 1 d . . .
H100 H -0.1234 0.0163 -0.3719 0.050 Uiso 1 1 calc R C .
C101 C -0.15068(15) 0.04924(13) -0.30205(14) 0.0334(8) Uani 1 1 d . C .
C102 C -0.12699(14) 0.06796(12) -0.24304(14) 0.0313(7) Uani 1 1 d . . .
C103 C -0.06134(14) 0.06463(13) -0.21335(13) 0.0314(7) Uani 1 1 d . C .
C104 C -0.02042(15) 0.04180(13) -0.24379(15) 0.0388(8) Uani 1 1 d . . .
H104 H 0.0241 0.0386 -0.2240 0.047 Uiso 1 1 calc R C .
C105 C -0.03454(14) 0.09003(13) -0.15069(13) 0.0346(8) Uani 1 1 d . . .
H10A H -0.0692 0.1103 -0.1377 0.041 Uiso 1 1 calc R C .
H10B H -0.0173 0.0560 -0.1227 0.041 Uiso 1 1 calc R . .
C106 C -0.09205(15) 0.23200(14) -0.17361(15) 0.0453(9) Uani 1 1 d . . .
H10C H -0.0890 0.2042 -0.1394 0.054 Uiso 1 1 calc R C .
H10D H -0.1380 0.2352 -0.1961 0.054 Uiso 1 1 calc R . .
C107 C -0.06846(16) 0.29473(15) -0.14998(14) 0.0409(8) Uani 1 1 d . C .
C108 C -0.01430(18) 0.30116(17) -0.10211(15) 0.0557(10) Uani 1 1 d . . .
H108 H 0.0083 0.2658 -0.0837 0.067 Uiso 1 1 calc R C .
C109 C 0.0070(2) 0.3589(2) -0.08103(17) 0.0748(13) Uani 1 1 d . C .
H109 H 0.0444 0.3630 -0.0484 0.090 Uiso 1 1 calc R . .
C110 C -0.0254(2) 0.4103(2) -0.1069(2) 0.0749(13) Uani 1 1 d . . .
H110 H -0.0103 0.4498 -0.0921 0.090 Uiso 1 1 calc R C .
C111 C -0.0791(2) 0.40511(17) -0.15358(18) 0.0594(11) Uani 1 1 d . C .
H111 H -0.1020 0.4407 -0.1712 0.071 Uiso 1 1 calc R . .
C112 C -0.10009(16) 0.34718(15) -0.17524(15) 0.0431(9) Uani 1 1 d . . .
H112 H -0.1372 0.3436 -0.2083 0.052 Uiso 1 1 calc R C .
C113 C -0.07489(15) 0.37655(13) -0.31379(13) 0.0388(8) Uani 1 1 d . . .
H11A H -0.0276 0.3804 -0.3041 0.047 Uiso 1 1 calc R C .
H11B H -0.0898 0.4037 -0.2864 0.047 Uiso 1 1 calc R . .
C114 C -0.10405(15) 0.39729(12) -0.37646(13) 0.0310(7) Uani 1 1 d . C .
C115 C -0.06917(15) 0.39644(13) -0.41757(14) 0.0378(8) Uani 1 1 d . . .
H115 H -0.0253 0.3845 -0.4052 0.045 Uiso 1 1 calc R C .
C116 C -0.09644(18) 0.41254(14) -0.47612(15) 0.0484(9) Uani 1 1 d . C .
H116 H -0.0716 0.4115 -0.5038 0.058 Uiso 1 1 calc R . .
C117 C -0.15975(19) 0.43010(14) -0.49449(15) 0.0491(10) Uani 1 1 d . . .
H117 H -0.1788 0.4409 -0.5350 0.059 Uiso 1 1 calc R C .
C118 C -0.19561(16) 0.43205(14) -0.45401(16) 0.0461(9) Uani 1 1 d . C .
H118 H -0.2392 0.4447 -0.4665 0.055 Uiso 1 1 calc R . .
C119 C -0.16774(15) 0.41552(13) -0.39517(14) 0.0371(8) Uani 1 1 d . . .
H119 H -0.1925 0.4167 -0.3674 0.045 Uiso 1 1 calc R C .
C120 C -0.25426(16) 0.19588(16) -0.30695(15) 0.0510(9) Uani 1 1 d . . .
H12A H -0.2448 0.1918 -0.2631 0.061 Uiso 1 1 calc R C .
H12B H -0.2874 0.1651 -0.3255 0.061 Uiso 1 1 calc R . .
C121 C -0.28011(15) 0.25856(16) -0.32503(15) 0.0401(8) Uani 1 1 d . C .
C122 C -0.26939(16) 0.30430(17) -0.28325(16) 0.0560(10) Uani 1 1 d . . .
H122 H -0.2462 0.2952 -0.2433 0.067 Uiso 1 1 calc R C .
C123 C -0.29151(18) 0.36371(19) -0.2977(2) 0.0718(13) Uani 1 1 d . C .
H123 H -0.2828 0.3948 -0.2680 0.086 Uiso 1 1 calc R . .
C124 C -0.32619(18) 0.37728(19) -0.3554(2) 0.0671(11) Uani 1 1 d . . .
H124 H -0.3417 0.4177 -0.3658 0.081 Uiso 1 1 calc R C .
C125 C -0.33813(16) 0.3308(2) -0.39816(18) 0.0652(12) Uani 1 1 d . C .
H125 H -0.3615 0.3398 -0.4381 0.078 Uiso 1 1 calc R . .
C126 C -0.31602(15) 0.27116(18) -0.38277(15) 0.0491(10) Uani 1 1 d . . .
H126 H -0.3256 0.2394 -0.4118 0.059 Uiso 1 1 calc R C .
C127 C -0.19454(15) 0.05273(14) -0.17967(14) 0.0397(8) Uani 1 1 d . . .
H12C H -0.1596 0.0339 -0.1479 0.048 Uiso 1 1 calc R C .
H12D H -0.2183 0.0195 -0.2056 0.048 Uiso 1 1 calc R . .
C128 C -0.23904(15) 0.08780(14) -0.15253(13) 0.0351(8) Uani 1 1 d . C .
C129 C -0.21490(17) 0.12798(15) -0.10563(15) 0.0482(9) Uani 1 1 d . . .
H129 H -0.1698 0.1333 -0.0911 0.058 Uiso 1 1 calc R C .
C130 C -0.2544(2) 0.16039(17) -0.07951(16) 0.0568(10) Uani 1 1 d . C .
H130 H -0.2367 0.1883 -0.0479 0.068 Uiso 1 1 calc R . .
C131 C -0.3190(2) 0.15208(17) -0.09936(17) 0.0621(11) Uani 1 1 d . . .
H131 H -0.3466 0.1736 -0.0810 0.075 Uiso 1 1 calc R C .
C132 C -0.34463(17) 0.11248(17) -0.14614(18) 0.0589(11) Uani 1 1 d . C .
H132 H -0.3898 0.1067 -0.1599 0.071 Uiso 1 1 calc R . .
C133 C -0.30478(17) 0.08124(15) -0.17301(15) 0.0478(9) Uani 1 1 d . . .
H133 H -0.3228 0.0550 -0.2059 0.057 Uiso 1 1 calc R C .

loop_
_atom_site_aniso_label
_atom_site_aniso_U_11
_atom_site_aniso_U_22
_atom_site_aniso_U_33
_atom_site_aniso_U_23
_atom_site_aniso_U_13
_atom_site_aniso_U_12
Pd1 0.02412(13) 0.03378(13) 0.02145(13) 0.00343(11) 0.00513(10) -0.00150(12)
Br1 0.0652(3) 0.0347(2) 0.0502(2) 0.00272(17) 0.02124(19) -0.00768(18)
Br2 0.0475(2) 0.03381(19) 0.0484(2) 0.00259(15) 0.02037(17) 0.00494(16)
N1 0.0268(15) 0.0341(15) 0.0285(15) -0.0043(11) 0.0091(12) -0.0027(12)
N2 0.0288(14) 0.0373(15) 0.0233(14) 0.0035(12) 0.0078(11) -0.0010(12)
O1 0.0320(13) 0.0371(13) 0.0323(13) 0.0002(10) 0.0035(10) -0.0018(10)
O2 0.0496(14) 0.0338(13) 0.0415(13) -0.0010(10) 0.0167(11) -0.0089(11)
O3 0.0330(12) 0.0345(12) 0.0277(12) 0.0020(9) 0.0089(10) -0.0032(10)
O4 0.0333(12) 0.0270(11) 0.0326(12) -0.0005(9) 0.0167(10) -0.0010(9)
C1 0.0234(16) 0.0260(16) 0.0241(17) 0.0017(13) 0.0028(13) 0.0010(13)
C2 0.034(2) 0.047(2) 0.050(2) 0.0040(17) 0.0247(18) -0.0011(16)
C3 0.041(2) 0.053(2) 0.0319(19) 0.0034(16) 0.0208(17) -0.0020(17)
C4 0.0247(18) 0.048(2) 0.041(2) -0.0120(16) 0.0082(16) -0.0014(15)
C5 0.063(3) 0.112(4) 0.054(3) -0.023(3) -0.018(2) 0.044(3)
C6 0.125(4) 0.100(4) 0.073(3) 0.000(3) 0.018(3) 0.058(3)
C7 0.088(3) 0.065(3) 0.073(3) 0.014(2) 0.037(2) 0.029(2)
C8 0.0306(18) 0.0393(19) 0.0153(16) 0.0058(13) 0.0037(14) -0.0042(15)
C9 0.0315(19) 0.0369(19) 0.0232(17) 0.0048(14) 0.0069(14) 0.0053(15)
C10 0.037(2) 0.0333(18) 0.0179(17) 0.0020(13) 0.0027(14) 0.0042(15)
C11 0.0296(18) 0.0363(19) 0.0188(16) 0.0034(13) 0.0042(14) -0.0012(15)
C12 0.0309(17) 0.0306(17) 0.0168(15) 0.0029(13) 0.0053(13) -0.0001(14)
C13 0.0375(19) 0.0259(17) 0.0171(16) 0.0025(12) 0.0054(14) -0.0030(14)
C14 0.0364(19) 0.0306(18) 0.0322(19) -0.0011(14) 0.0065(15) 0.0019(14)
C15 0.033(2) 0.043(2) 0.0319(19) -0.0001(15) 0.0138(15) -0.0038(15)
C16 0.0297(19) 0.042(2) 0.0245(17) -0.0022(14) 0.0088(14) -0.0012(15)
C17 0.0311(19) 0.0322(18) 0.0278(18) -0.0094(14) 0.0087(15) -0.0013(14)
C18 0.038(2) 0.0251(17) 0.0321(19) -0.0046(14) 0.0157(16) -0.0016(15)
C19 0.0334(19) 0.0264(18) 0.0263(18) -0.0062(13) 0.0085(15) 0.0007(14)
C20 0.0273(18) 0.041(2) 0.0272(18) -0.0041(15) 0.0056(15) -0.0002(15)
C21 0.0332(19) 0.042(2) 0.0354(19) -0.0098(15) 0.0108(15) -0.0078(15)
C22 0.0282(19) 0.062(3) 0.030(2) 0.0053(17) 0.0039(15) -0.0034(17)
C23 0.0240(18) 0.042(2) 0.040(2) 0.0056(16) 0.0059(15) -0.0025(15)
C24 0.0209(16) 0.037(2) 0.0293(18) 0.0026(14) 0.0050(13) -0.0060(14)
C25 0.0228(17) 0.0363(19) 0.0268(18) 0.0000(14) 0.0061(14) -0.0076(14)
C26 0.0234(17) 0.041(2) 0.0320(19) -0.0044(15) 0.0075(15) -0.0103(14)
C27 0.0272(18) 0.053(2) 0.036(2) -0.0082(16) 0.0063(15) -0.0070(16)
C28 0.0265(18) 0.0308(18) 0.0353(19) 0.0086(14) 0.0060(15) 0.0018(14)
C29 0.0342(19) 0.044(2) 0.0276(18) 0.0035(15) 0.0112(15) -0.0069(15)
C30 0.036(2) 0.0358(19) 0.0263(18) 0.0083(14) 0.0075(15) -0.0005(15)
C31 0.0299(18) 0.0220(17) 0.0293(18) 0.0012(13) 0.0083(15) 0.0022(13)
C32 0.0293(18) 0.0229(16) 0.0308(18) -0.0018(13) 0.0137(14) -0.0004(14)
C33 0.0334(18) 0.0212(16) 0.0226(17) -0.0009(13) 0.0074(14) 0.0005(14)
C34 0.0245(17) 0.0400(19) 0.0274(19) -0.0010(14) 0.0036(14) -0.0033(14)
C35 0.0342(18) 0.0282(17) 0.0260(18) -0.0015(13) 0.0077(14) -0.0041(14)
C36 0.038(2) 0.043(2) 0.053(2) -0.0004(17) 0.0155(18) -0.0083(17)
C37 0.041(2) 0.041(2) 0.044(2) 0.0039(16) 0.0211(18) -0.0027(17)
C38 0.046(2) 0.049(2) 0.040(2) 0.0030(17) 0.0127(18) -0.0099(18)
C39 0.050(2) 0.071(3) 0.050(2) 0.022(2) 0.0218(19) 0.004(2)
C40 0.052(3) 0.058(3) 0.085(3) 0.026(2) 0.037(2) 0.010(2)
C41 0.061(3) 0.040(2) 0.095(3) 0.005(2) 0.046(3) -0.007(2)
C42 0.044(2) 0.050(2) 0.062(3) -0.0005(19) 0.0229(19) -0.0092(19)
C43A 0.115(4) 0.038(2) 0.063(3) -0.010(2) 0.033(3) -0.035(3)
C44A 0.103(5) 0.024(3) 0.060(4) -0.007(2) 0.038(3) -0.004(3)
C45A 0.186(7) 0.046(4) 0.079(5) 0.009(3) 0.061(4) 0.043(4)
C46A 0.272(11) 0.092(5) 0.087(6) 0.017(4) 0.068(6) 0.108(6)
C47A 0.191(9) 0.076(5) 0.119(7) 0.010(5) 0.040(6) 0.064(5)
C48A 0.127(6) 0.093(5) 0.123(6) 0.050(4) 0.057(5) 0.076(4)
C49A 0.111(5) 0.062(4) 0.083(4) 0.030(3) 0.040(4) 0.010(3)
C43B 0.115(4) 0.038(2) 0.063(3) -0.010(2) 0.033(3) -0.035(3)
C50 0.043(2) 0.0368(19) 0.037(2) 0.0043(15) 0.0197(16) -0.0033(16)
C51 0.0270(18) 0.0337(19) 0.036(2) 0.0016(15) 0.0120(15) -0.0024(14)
C52 0.051(2) 0.039(2) 0.036(2) 0.0032(16) 0.0019(17) -0.0087(17)
C53 0.072(3) 0.035(2) 0.051(2) 0.0064(17) 0.007(2) -0.0041(19)
C54 0.051(2) 0.045(2) 0.050(2) -0.0104(19) 0.0110(19) -0.0149(19)
C55 0.0292(19) 0.065(3) 0.036(2) -0.0025(19) 0.0103(15) -0.0080(18)
C56 0.0216(18) 0.045(2) 0.043(2) 0.0083(16) 0.0100(16) -0.0005(15)
C57A 0.050(2) 0.037(2) 0.048(2) -0.0013(16) 0.0279(18) 0.0008(16)
C59A 0.070(7) 0.077(8) 0.094(8) 0.015(6) 0.063(7) 0.017(6)
C60A 0.122(17) 0.051(8) 0.114(19) 0.011(9) 0.086(16) 0.007(10)
C61A 0.108(16) 0.068(10) 0.063(9) 0.002(7) 0.058(10) -0.040(10)
C62A 0.050(6) 0.094(8) 0.084(8) -0.014(6) 0.040(6) -0.018(6)
C63A 0.055(6) 0.065(7) 0.065(6) -0.004(5) 0.032(5) -0.008(5)
C57B 0.050(2) 0.037(2) 0.048(2) -0.0013(16) 0.0279(18) 0.0008(16)
C59B 0.057(5) 0.052(5) 0.035(4) -0.005(3) 0.015(4) -0.009(4)
C60B 0.087(6) 0.072(6) 0.038(5) 0.005(4) 0.025(4) -0.017(5)
C61B 0.135(11) 0.062(6) 0.049(7) -0.009(5) 0.052(7) -0.037(6)
C62B 0.14(3) 0.082(14) 0.075(13) -0.029(10) 0.078(15) -0.084(14)
C63B 0.063(6) 0.063(6) 0.039(5) -0.021(4) 0.019(4) -0.027(6)
N71 0.0253(14) 0.0648(19) 0.0250(15) 0.0066(13) 0.0073(12) -0.0039(14)
N72 0.0280(15) 0.0555(17) 0.0242(15) 0.0073(12) 0.0062(12) -0.0012(13)
O71 0.0314(13) 0.0345(13) 0.0351(13) 0.0038(10) 0.0018(10) -0.0011(10)
O72 0.0425(13) 0.0268(12) 0.0294(12) 0.0022(9) 0.0101(10) -0.0012(10)
O73 0.0395(13) 0.0418(13) 0.0301(13) -0.0057(10) 0.0128(10) -0.0063(10)
O74 0.0349(12) 0.0313(12) 0.0382(13) 0.0068(10) 0.0105(10) -0.0068(10)
C71 0.0305(18) 0.042(2) 0.0213(17) 0.0040(14) 0.0067(14) -0.0027(15)
C72 0.033(2) 0.089(3) 0.040(2) 0.0168(19) 0.0194(18) 0.0024(19)
C73 0.043(2) 0.085(3) 0.032(2) 0.0191(18) 0.0207(18) -0.001(2)
C74A 0.0243(19) 0.088(3) 0.029(2) 0.0146(18) -0.0001(16) -0.0019(19)
C75A 0.080(8) 0.080(8) 0.037(5) 0.018(5) 0.017(5) 0.033(6)
C76A 0.099(12) 0.095(12) 0.066(8) -0.003(7) 0.031(8) 0.048(9)
C77A 0.177(17) 0.051(9) 0.229(18) 0.051(11) -0.054(13) -0.021(10)
C74B 0.0243(19) 0.088(3) 0.029(2) 0.0146(18) -0.0001(16) -0.0019(19)
C76B 0.060(8) 0.039(8) 0.39(3) -0.053(13) 0.053(11) -0.021(6)
C75B 0.053(6) 0.082(7) 0.051(5) 0.013(4) 0.009(4) 0.029(5)
C77B 0.205(19) 0.101(13) 0.123(13) 0.036(10) -0.016(12) -0.018(12)
C78 0.0289(19) 0.050(2) 0.0193(17) 0.0015(14) 0.0019(14) -0.0009(16)
C79 0.0333(19) 0.048(2) 0.0202(17) 0.0023(14) 0.0032(15) -0.0109(16)
C80 0.036(2) 0.0336(18) 0.0215(17) 0.0011(13) 0.0012(15) -0.0086(15)
C81 0.0293(18) 0.0344(19) 0.0209(17) -0.0007(13) -0.0013(14) -0.0022(15)
C82 0.0311(18) 0.0348(19) 0.0225(17) 0.0002(13) 0.0027(14) -0.0066(14)
C83 0.0357(18) 0.0351(18) 0.0209(16) 0.0045(14) 0.0035(14) 0.0014(16)
C84 0.0356(19) 0.0356(19) 0.0278(18) 0.0079(14) 0.0010(15) -0.0095(15)
C85 0.0310(19) 0.043(2) 0.036(2) 0.0014(16) 0.0103(15) 0.0015(16)
C86 0.0314(19) 0.0374(19) 0.0237(17) -0.0018(14) 0.0047(15) -0.0022(15)
C87 0.0236(17) 0.0332(18) 0.0232(17) 0.0063(13) 0.0049(14) -0.0041(14)
C88 0.0339(19) 0.0263(17) 0.0255(18) 0.0057(13) 0.0099(15) -0.0015(14)
C89 0.0294(18) 0.0314(18) 0.0259(18) 0.0064(14) 0.0043(15) -0.0070(14)
C90 0.0268(18) 0.044(2) 0.033(2) 0.0068(15) 0.0023(15) -0.0018(15)
C91 0.0288(18) 0.0357(19) 0.0259(17) 0.0049(13) 0.0063(14) 0.0022(14)
C92 0.043(2) 0.062(3) 0.030(2) -0.0077(18) 0.0000(16) -0.0100(18)
C93 0.034(2) 0.045(2) 0.045(2) -0.0119(17) -0.0026(17) -0.0118(16)
C94 0.0228(17) 0.0376(19) 0.041(2) -0.0018(16) 0.0039(15) -0.0072(14)
C95 0.0207(17) 0.044(2) 0.0268(19) -0.0040(15) 0.0010(14) -0.0014(14)
C96 0.0234(17) 0.0365(19) 0.0297(19) 0.0012(14) 0.0039(14) 0.0041(14)
C97 0.0307(19) 0.050(2) 0.0299(19) 0.0015(16) -0.0002(15) -0.0010(16)
C98 0.038(2) 0.0346(19) 0.038(2) -0.0027(15) 0.0050(16) -0.0139(15)
C99 0.044(2) 0.038(2) 0.054(2) -0.0072(17) 0.0108(19) 0.0002(17)
C100 0.050(2) 0.033(2) 0.039(2) -0.0064(15) 0.0081(18) -0.0050(17)
C101 0.033(2) 0.0266(18) 0.037(2) 0.0013(14) 0.0043(16) -0.0072(14)
C102 0.035(2) 0.0216(17) 0.039(2) 0.0035(14) 0.0147(16) -0.0047(14)
C103 0.0321(19) 0.0245(17) 0.0339(19) 0.0063(14) 0.0032(15) -0.0035(15)
C104 0.033(2) 0.0309(19) 0.048(2) 0.0012(16) 0.0036(17) 0.0019(15)
C105 0.0329(18) 0.0339(18) 0.0341(19) 0.0085(15) 0.0047(15) -0.0028(15)
C106 0.039(2) 0.036(2) 0.060(2) 0.0069(17) 0.0131(18) -0.0004(16)
C107 0.047(2) 0.041(2) 0.038(2) 0.0044(16) 0.0173(18) -0.0007(17)
C108 0.074(3) 0.051(2) 0.040(2) -0.0033(18) 0.013(2) -0.007(2)
C109 0.083(3) 0.087(4) 0.048(3) -0.011(2) 0.009(2) -0.015(3)
C110 0.110(4) 0.053(3) 0.067(3) -0.021(2) 0.033(3) -0.022(3)
C111 0.092(3) 0.042(2) 0.057(3) 0.008(2) 0.042(2) 0.003(2)
C112 0.058(2) 0.037(2) 0.041(2) 0.0048(17) 0.0257(18) 0.0021(18)
C113 0.052(2) 0.0275(18) 0.0339(19) 0.0016(14) 0.0068(16) 0.0000(16)
C114 0.040(2) 0.0224(17) 0.0305(19) 0.0024(13) 0.0095(16) -0.0021(14)
C115 0.044(2) 0.0291(19) 0.045(2) 0.0043(15) 0.0190(17) 0.0010(15)
C116 0.077(3) 0.035(2) 0.044(2) 0.0038(17) 0.035(2) 0.0072(19)
C117 0.079(3) 0.029(2) 0.033(2) 0.0047(15) 0.006(2) 0.0062(19)
C118 0.042(2) 0.035(2) 0.055(3) 0.0043(17) 0.0024(19) 0.0044(16)
C119 0.039(2) 0.0336(19) 0.040(2) 0.0046(15) 0.0134(16) 0.0021(15)
C120 0.053(2) 0.062(3) 0.047(2) -0.0045(18) 0.0294(19) -0.0029(19)
C121 0.0305(19) 0.056(2) 0.037(2) -0.0089(17) 0.0156(16) -0.0030(17)
C122 0.050(2) 0.068(3) 0.045(2) -0.012(2) 0.0041(19) 0.010(2)
C123 0.055(3) 0.069(3) 0.082(3) -0.016(2) 0.004(2) 0.006(2)
C124 0.055(3) 0.062(3) 0.091(4) 0.013(3) 0.031(3) 0.009(2)
C125 0.033(2) 0.116(4) 0.051(3) 0.023(3) 0.0193(19) 0.019(2)
C126 0.029(2) 0.080(3) 0.038(2) -0.0070(19) 0.0077(17) 0.0095(19)
C127 0.046(2) 0.033(2) 0.041(2) 0.0069(15) 0.0130(17) -0.0093(16)
C128 0.043(2) 0.0302(18) 0.032(2) 0.0091(15) 0.0115(16) -0.0013(16)
C129 0.049(2) 0.052(2) 0.042(2) 0.0015(18) 0.0110(18) -0.0074(19)
C130 0.065(3) 0.062(3) 0.044(2) -0.0088(19) 0.016(2) 0.000(2)
C131 0.079(3) 0.054(3) 0.059(3) 0.002(2) 0.029(2) 0.017(2)
C132 0.040(2) 0.061(3) 0.073(3) 0.006(2) 0.011(2) 0.012(2)
C133 0.046(2) 0.046(2) 0.047(2) 0.0020(17) 0.0049(19) -0.0012(18)

loop_
_atom_type_symbol
_atom_type_description
_atom_type_scat_dispersion_real
_atom_type_scat_dispersion_imag
_atom_type_scat_source
C C 0.0033 0.0016 'International Tables Vol C Tables 4.2.6.8 and 6.1.1.4'
H H 0.0000 0.0000 'International Tables Vol C Tables 4.2.6.8 and 6.1.1.4'
N N 0.0061 0.0033 'International Tables Vol C Tables 4.2.6.8 and 6.1.1.4'
O O 0.0106 0.0060 'International Tables Vol C Tables 4.2.6.8 and 6.1.1.4'
Br Br -0.2901 2.4595 'International Tables Vol C Tables 4.2.6.8 and 6.1.1.4'
Pd Pd -0.9988 1.0072 'International Tables Vol C Tables 4.2.6.8 and 6.1.1.4'

loop_
_geom_angle_atom_site_label_1
_geom_angle_atom_site_label_2
_geom_angle_atom_site_label_3
_geom_angle
_geom_angle_site_symmetry_1
_geom_angle_site_symmetry_3
C1 Pd1 C71 176.30(11) . .
C1 Pd1 Br1 91.44(8) . .
C71 Pd1 Br1 87.89(8) . .
C1 Pd1 Br2 88.56(8) . .
C71 Pd1 Br2 92.41(8) . .
Br1 Pd1 Br2 175.270(15) . .
C1 N1 C2 111.0(2) . .
C1 N1 C4 124.0(2) . .
C2 N1 C4 124.5(3) . .
C1 N2 C3 111.3(2) . .
C1 N2 C8 124.4(2) . .
C3 N2 C8 124.2(2) . .
C11 O1 C36 113.7(2) . .
C18 O2 C43A 113.1(2) . .
C25 O3 C50 113.2(2) . .
C32 O4 C57A 113.3(2) . .
N1 C1 N2 104.2(2) . .
N1 C1 Pd1 129.1(2) . .
N2 C1 Pd1 126.6(2) . .
C3 C2 N1 107.5(3) . .
C3 C2 H2 126.2 . .
N1 C2 H2 126.2 . .
C2 C3 N2 106.0(3) . .
C2 C3 H3 127.0 . .
N2 C3 H3 127.0 . .
N1 C4 C5 111.1(3) . .
N1 C4 H4A 109.4 . .
C5 C4 H4A 109.4 . .
N1 C4 H4B 109.4 . .
C5 C4 H4B 109.4 . .
H4A C4 H4B 108.0 . .
C6 C5 C4 119.5(4) . .
C6 C5 H5A 107.4 . .
C4 C5 H5A 107.4 . .
C6 C5 H5B 107.4 . .
C4 C5 H5B 107.4 . .
H5A C5 H5B 107.0 . .
C5 C6 C7 117.2(4) . .
C5 C6 H6A 108.0 . .
C7 C6 H6A 108.0 . .
C5 C6 H6B 108.0 . .
C7 C6 H6B 108.0 . .
H6A C6 H6B 107.2 . .
C6 C7 H7A 109.5 . .
C6 C7 H7B 109.5 . .
H7A C7 H7B 109.5 . .
C6 C7 H7C 109.5 . .
H7A C7 H7C 109.5 . .
H7B C7 H7C 109.5 . .
C13 C8 C9 121.6(3) . .
C13 C8 N2 118.9(3) . .
C9 C8 N2 119.4(3) . .
C8 C9 C10 120.2(3) . .
C8 C9 H9 119.9 . .
C10 C9 H9 119.9 . .
C11 C10 C9 117.8(3) . .
C11 C10 C14 119.6(3) . .
C9 C10 C14 122.5(3) . .
C10 C11 O1 118.6(3) . .
C10 C11 C12 122.4(3) . .
O1 C11 C12 118.9(3) . .
C13 C12 C11 117.6(3) . .
C13 C12 C35 121.1(3) . .
C11 C12 C35 120.9(2) . .
C8 C13 C12 119.7(3) . .
C8 C13 H13 120.1 . .
C12 C13 H13 120.1 . .
C19 C14 C10 109.8(2) . .
C19 C14 H14A 109.7 . .
C10 C14 H14A 109.7 . .
C19 C14 H14B 109.7 . .
C10 C14 H14B 109.7 . .
H14A C14 H14B 108.2 . .
C20 C15 C16 120.4(3) . .
C20 C15 H15 119.8 . .
C16 C15 H15 119.8 . .
C17 C16 C15 120.5(3) . .
C17 C16 H16 119.7 . .
C15 C16 H16 119.7 . .
C16 C17 C18 118.2(3) . .
C16 C17 C21 118.8(3) . .
C18 C17 C21 122.9(3) . .
O2 C18 C17 119.5(3) . .
O2 C18 C19 118.5(3) . .
C17 C18 C19 122.0(3) . .
C20 C19 C18 117.8(3) . .
C20 C19 C14 118.9(3) . .
C18 C19 C14 123.2(3) . .
C15 C20 C19 120.8(3) . .
C15 C20 H20 119.6 . .
C19 C20 H20 119.6 . .
C26 C21 C17 110.7(2) . .
C26 C21 H21A 109.5 . .
C17 C21 H21A 109.5 . .
C26 C21 H21B 109.5 . .
C17 C21 H21B 109.5 . .
H21A C21 H21B 108.1 . .
C27 C22 C23 120.3(3) . .
C27 C22 H22 119.9 . .
C23 C22 H22 119.9 . .
C22 C23 C24 120.7(3) . .
C22 C23 H23 119.6 . .
C24 C23 H23 119.6 . .
C23 C24 C25 118.1(3) . .
C23 C24 C28 120.7(3) . .
C25 C24 C28 120.9(3) . .
O3 C25 C26 118.8(3) . .
O3 C25 C24 119.1(3) . .
C26 C25 C24 121.9(3) . .
C25 C26 C27 117.9(3) . .
C25 C26 C21 120.4(3) . .
C27 C26 C21 121.6(3) . .
C22 C27 C26 120.7(3) . .
C22 C27 H27 119.7 . .
C26 C27 H27 119.7 . .
C24 C28 C31 109.4(2) . .
C24 C28 H28A 109.8 . .
C31 C28 H28A 109.8 . .
C24 C28 H28B 109.8 . .
C31 C28 H28B 109.8 . .
H28A C28 H28B 108.2 . .
C34 C29 C30 119.5(3) . .
C34 C29 H29 120.2 . .
C30 C29 H29 120.2 . .
C31 C30 C29 120.9(3) . .
C31 C30 H30 119.5 . .
C29 C30 H30 119.5 . .
C30 C31 C32 118.0(3) . .
C30 C31 C28 119.4(3) . .
C32 C31 C28 122.4(3) . .
C31 C32 C33 122.2(3) . .
C31 C32 O4 119.5(2) . .
C33 C32 O4 118.2(2) . .
C34 C33 C32 117.8(3) . .
C34 C33 C35 120.9(3) . .
C32 C33 C35 121.2(3) . .
C33 C34 C29 121.4(3) . .
C33 C34 H34 119.3 . .
C29 C34 H34 119.3 . .
C12 C35 C33 111.0(2) . .
C12 C35 H35A 109.4 . .
C33 C35 H35A 109.4 . .
C12 C35 H35B 109.4 . .
C33 C35 H35B 109.4 . .
H35A C35 H35B 108.0 . .
O1 C36 C37 114.7(3) . .
O1 C36 H36A 108.6 . .
C37 C36 H36A 108.6 . .
O1 C36 H36B 108.6 . .
C37 C36 H36B 108.6 . .
H36A C36 H36B 107.6 . .
C38 C37 C42 118.2(3) . .
C38 C37 C36 121.8(3) . .
C42 C37 C36 120.0(3) . .
C37 C38 C39 121.3(3) . .
C37 C38 H38 119.4 . .
C39 C38 H38 119.4 . .
C40 C39 C38 119.9(3) . .
C40 C39 H39 120.0 . .
C38 C39 H39 120.0 . .
C39 C40 C41 119.9(3) . .
C39 C40 H40 120.1 . .
C41 C40 H40 120.1 . .
C40 C41 C42 120.6(3) . .
C40 C41 H41 119.7 . .
C42 C41 H41 119.7 . .
C41 C42 C37 120.0(3) . .
C41 C42 H42 120.0 . .
C37 C42 H42 120.0 . .
O2 C43A C44A 118.1(3) . .
O2 C43A H43A 107.8 . .
C44A C43A H43A 107.8 . .
O2 C43A H43B 107.8 . .
C44A C43A H43B 107.8 . .
H43A C43A H43B 107.1 . .
C45A C44A C49A 118.1(6) . .
C45A C44A C43A 118.3(5) . .
C49A C44A C43A 123.4(5) . .
C44A C45A C46A 121.9(7) . .
C44A C45A H45A 119.1 . .
C46A C45A H45A 119.1 . .
C47A C46A C45A 117.3(7) . .
C47A C46A H46A 121.3 . .
C45A C46A H46A 121.3 . .
C46A C47A C48A 124.2(8) . .
C46A C47A H47A 117.9 . .
C48A C47A H47A 117.9 . .
C47A C48A C49A 117.7(7) . .
C47A C48A H48A 121.2 . .
C49A C48A H48A 121.2 . .
C44A C49A C48A 120.8(5) . .
C44A C49A H49A 119.6 . .
C48A C49A H49A 119.6 . .
C202 C201 C203 97.1(12) . 3_666
C202 C201 H20A 112.3 . .
C203 C201 H20A 112.3 3_666 .
C202 C201 H20B 112.3 . .
C203 C201 H20B 112.3 3_666 .
H20A C201 H20B 109.9 . .
C201 C202 C203 144.8(13) . .
C201 C202 C203 42.3(8) . 3_666
C203 C202 C203 103.5(10) . 3_666
C201 C202 H20C 100.7 . .
C203 C202 H20C 100.7 . .
C203 C202 H20C 111.3 3_666 .
C201 C202 H20D 100.7 . .
C203 C202 H20D 100.7 . .
C203 C202 H20D 131.7 3_666 .
H20C C202 H20D 104.4 . .
C202 C203 C201 116.5(13) . 3_666
C202 C203 C202 76.5(10) . 3_666
C201 C203 C202 40.6(7) 3_666 3_666
C202 C203 H20E 108.2 . .
C201 C203 H20E 108.2 3_666 .
C202 C203 H20E 130.9 3_666 .
C202 C203 H20F 108.2 . .
C201 C203 H20F 108.2 3_666 .
C202 C203 H20F 117.6 3_666 .
H20E C203 H20F 107.3 . .
C45B C44B C49B 120.0 . .
C46B C45B C44B 120.0 . .
C46B C45B H45B 120.0 . .
C44B C45B H45B 120.0 . .
C45B C46B C47B 120.0 . .
C45B C46B H46B 120.0 . .
C47B C46B H46B 120.0 . .
C46B C47B C48B 120.0 . .
C46B C47B H47B 120.0 . .
C48B C47B H47B 120.0 . .
C47B C48B C49B 120.0 . .
C47B C48B H48B 120.0 . .
C49B C48B H48B 120.0 . .
C48B C49B C44B 120.0 . .
C48B C49B H49B 120.0 . .
C44B C49B H49B 120.0 . .
O3 C50 C51 112.9(2) . .
O3 C50 H50A 109.0 . .
C51 C50 H50A 109.0 . .
O3 C50 H50B 109.0 . .
C51 C50 H50B 109.0 . .
H50A C50 H50B 107.8 . .
C52 C51 C56 118.4(3) . .
C52 C51 C50 120.2(3) . .
C56 C51 C50 121.3(3) . .
C53 C52 C51 120.5(3) . .
C53 C52 H52 119.7 . .
C51 C52 H52 119.7 . .
C52 C53 C54 120.5(3) . .
C52 C53 H53 119.7 . .
C54 C53 H53 119.7 . .
C55 C54 C53 119.6(3) . .
C55 C54 H54 120.2 . .
C53 C54 H54 120.2 . .
C54 C55 C56 119.2(3) . .
C54 C55 H55 120.4 . .
C56 C55 H55 120.4 . .
C55 C56 C51 121.6(3) . .
C55 C56 H56 119.2 . .
C51 C56 H56 119.2 . .
O4 C57A C58A 107.8(4) . .
O4 C57A H57A 110.1 . .
C58A C57A H57A 110.1 . .
O4 C57A H57B 110.1 . .
C58A C57A H57B 110.1 . .
H57A C57A H57B 108.5 . .
C59A C58A C63A 118.0(10) . .
C59A C58A C57A 121.3(8) . .
C63A C58A C57A 120.6(8) . .
C58A C59A C60A 120.9(12) . .
C58A C59A H59A 119.5 . .
C60A C59A H59A 119.5 . .
C61A C60A C59A 120.3(17) . .
C61A C60A H60A 119.9 . .
C59A C60A H60A 119.9 . .
C62A C61A C60A 120.8(15) . .
C62A C61A H61A 119.6 . .
C60A C61A H61A 119.6 . .
C61A C62A C63A 116.8(11) . .
C61A C62A H62A 121.6 . .
C63A C62A H62A 121.6 . .
C58A C63A C62A 123.0(10) . .
C58A C63A H63A 118.5 . .
C62A C63A H63A 118.5 . .
C63B C58B C59B 120.4(8) . .
C60B C59B C58B 119.8(7) . .
C60B C59B H59B 120.1 . .
C58B C59B H59B 120.1 . .
C61B C60B C59B 120.5(8) . .
C61B C60B H60B 119.8 . .
C59B C60B H60B 119.8 . .
C60B C61B C62B 119.2(11) . .
C60B C61B H61B 120.4 . .
C62B C61B H61B 120.4 . .
C61B C62B C63B 120.9(16) . .
C61B C62B H62B 119.5 . .
C63B C62B H62B 119.6 . .
C58B C63B C62B 118.9(13) . .
C58B C63B H63B 120.6 . .
C62B C63B H63B 120.5 . .
C71 N71 C72 111.2(2) . .
C71 N71 C74A 123.8(2) . .
C72 N71 C74A 125.0(3) . .
C71 N72 C73 110.6(2) . .
C71 N72 C78 124.7(3) . .
C73 N72 C78 124.6(3) . .
C81 O71 C106 114.5(2) . .
C88 O72 C113 113.2(2) . .
C95 O73 C120 112.5(2) . .
C102 O74 C127 114.5(2) . .
N71 C71 N72 104.2(2) . .
N71 C71 Pd1 126.8(2) . .
N72 C71 Pd1 128.6(2) . .
C73 C72 N71 106.8(3) . .
C73 C72 H72 126.6 . .
N71 C72 H72 126.6 . .
C72 C73 N72 107.2(3) . .
C72 C73 H73 126.4 . .
N72 C73 H73 126.4 . .
C75A C74A N71 115.0(4) . .
C75A C74A H74A 108.5 . .
N71 C74A H74A 108.5 . .
C75A C74A H74B 108.5 . .
N71 C74A H74B 108.5 . .
H74A C74A H74B 107.5 . .
C76A C75A C74A 114.8(10) . .
C76A C75A H75A 108.6 . .
C74A C75A H75A 108.6 . .
C76A C75A H75B 108.6 . .
C74A C75A H75B 108.6 . .
H75A C75A H75B 107.5 . .
C75A C76A C77A 140.3(15) . .
C75A C76A H76A 102.0 . .
C77A C76A H76A 102.0 . .
C75A C76A H76B 102.0 . .
C77A C76A H76B 102.0 . .
H76A C76A H76B 104.7 . .
C76A C77A H77A 109.5 . .
C76A C77A H77B 109.5 . .
H77A C77A H77B 109.5 . .
C76A C77A H77C 109.5 . .
H77A C77A H77C 109.5 . .
H77B C77A H77C 109.5 . .
C75B C76B C77B 102.2(12) . .
C75B C76B H76C 111.3 . .
C77B C76B H76C 111.3 . .
C75B C76B H76D 111.3 . .
C77B C76B H76D 111.3 . .
H76C C76B H76D 109.2 . .
C76B C75B H75C 104.0 . .
C76B C75B H75D 104.0 . .
H75C C75B H75D 105.5 . .
C76B C77B H77D 109.5 . .
C76B C77B H77E 109.5 . .
H77D C77B H77E 109.5 . .
C76B C77B H77F 109.5 . .
H77D C77B H77F 109.5 . .
H77E C77B H77F 109.5 . .
C83 C78 C79 120.5(3) . .
C83 C78 N72 119.7(3) . .
C79 C78 N72 119.7(3) . .
C80 C79 C78 120.4(3) . .
C80 C79 H79 119.8 . .
C78 C79 H79 119.8 . .
C79 C80 C81 118.2(3) . .
C79 C80 C84 121.9(3) . .
C81 C80 C84 119.9(3) . .
O71 C81 C80 118.2(3) . .
O71 C81 C82 119.4(3) . .
C80 C81 C82 122.1(3) . .
C83 C82 C81 118.0(3) . .
C83 C82 C105 120.9(3) . .
C81 C82 C105 120.7(3) . .
C78 C83 C82 120.2(3) . .
C78 C83 H83 119.9 . .
C82 C83 H83 119.9 . .
C80 C84 C89 110.8(2) . .
C80 C84 H84A 109.5 . .
C89 C84 H84A 109.5 . .
C80 C84 H84B 109.5 . .
C89 C84 H84B 109.5 . .
H84A C84 H84B 108.1 . .
C86 C85 C90 119.7(3) . .
C86 C85 H85 120.1 . .
C90 C85 H85 120.1 . .
C85 C86 C87 121.6(3) . .
C85 C86 H86 119.2 . .
C87 C86 H86 119.2 . .
C86 C87 C88 117.8(3) . .
C86 C87 C91 120.2(3) . .
C88 C87 C91 121.9(3) . .
C87 C88 O72 119.3(3) . .
C87 C88 C89 121.7(3) . .
O72 C88 C89 118.9(3) . .
C90 C89 C88 118.1(3) . .
C90 C89 C84 119.9(3) . .
C88 C89 C84 121.8(3) . .
C85 C90 C89 121.1(3) . .
C85 C90 H90 119.5 . .
C89 C90 H90 119.5 . .
C96 C91 C87 109.7(2) . .
C96 C91 H91A 109.7 . .
C87 C91 H91A 109.7 . .
C96 C91 H91B 109.7 . .
C87 C91 H91B 109.7 . .
H91A C91 H91B 108.2 . .
C97 C92 C93 119.8(3) . .
C97 C92 H92 120.1 . .
C93 C92 H92 120.1 . .
C92 C93 C94 121.6(3) . .
C92 C93 H93 119.2 . .
C94 C93 H93 119.2 . .
C93 C94 C95 117.0(3) . .
C93 C94 C98 123.0(3) . .
C95 C94 C98 119.6(3) . .
O73 C95 C96 119.3(3) . .
O73 C95 C94 118.4(3) . .
C96 C95 C94 122.3(3) . .
C97 C96 C95 117.5(3) . .
C97 C96 C91 122.5(3) . .
C95 C96 C91 119.5(3) . .
C92 C97 C96 121.2(3) . .
C92 C97 H97 119.4 . .
C96 C97 H97 119.4 . .
C94 C98 C101 110.4(2) . .
C94 C98 H98A 109.6 . .
C101 C98 H98A 109.6 . .
C94 C98 H98B 109.6 . .
C101 C98 H98B 109.6 . .
H98A C98 H98B 108.1 . .
C104 C99 C100 118.9(3) . .
C104 C99 H99 120.5 . .
C100 C99 H99 120.5 . .
C101 C100 C99 121.6(3) . .
C101 C100 H100 119.2 . .
C99 C100 H100 119.2 . .
C100 C101 C102 118.3(3) . .
C100 C101 C98 119.2(3) . .
C102 C101 C98 122.3(3) . .
O74 C102 C101 119.5(3) . .
O74 C102 C103 119.0(3) . .
C101 C102 C103 121.3(3) . .
C104 C103 C102 118.5(3) . .
C104 C103 C105 120.0(3) . .
C102 C103 C105 121.4(3) . .
C99 C104 C103 121.4(3) . .
C99 C104 H104 119.3 . .
C103 C104 H104 119.3 . .
C82 C105 C103 110.0(2) . .
C82 C105 H10A 109.7 . .
C103 C105 H10A 109.7 . .
C82 C105 H10B 109.7 . .
C103 C105 H10B 109.7 . .
H10A C105 H10B 108.2 . .
O71 C106 C107 114.6(3) . .
O71 C106 H10C 108.6 . .
C107 C106 H10C 108.6 . .
O71 C106 H10D 108.6 . .
C107 C106 H10D 108.6 . .
H10C C106 H10D 107.6 . .
C112 C107 C108 118.1(3) . .
C112 C107 C106 121.1(3) . .
C108 C107 C106 120.8(3) . .
C107 C108 C109 120.2(4) . .
C107 C108 H108 119.9 . .
C109 C108 H108 119.9 . .
C110 C109 C108 120.5(4) . .
C110 C109 H109 119.7 . .
C108 C109 H109 119.7 . .
C111 C110 C109 120.3(4) . .
C111 C110 H110 119.8 . .
C109 C110 H110 119.8 . .
C110 C111 C112 119.2(4) . .
C110 C111 H111 120.4 . .
C112 C111 H111 120.4 . .
C107 C112 C111 121.6(3) . .
C107 C112 H112 119.2 . .
C111 C112 H112 119.2 . .
O72 C113 C114 112.6(2) . .
O72 C113 H11A 109.1 . .
C114 C113 H11A 109.1 . .
O72 C113 H11B 109.1 . .
C114 C113 H11B 109.1 . .
H11A C113 H11B 107.8 . .
C115 C114 C119 118.5(3) . .
C115 C114 C113 120.9(3) . .
C119 C114 C113 120.6(3) . .
C116 C115 C114 121.4(3) . .
C116 C115 H115 119.3 . .
C114 C115 H115 119.3 . .
C117 C116 C115 119.8(3) . .
C117 C116 H116 120.1 . .
C115 C116 H116 120.1 . .
C116 C117 C118 120.0(3) . .
C116 C117 H117 120.0 . .
C118 C117 H117 120.0 . .
C117 C118 C119 119.8(3) . .
C117 C118 H118 120.1 . .
C119 C118 H118 120.1 . .
C118 C119 C114 120.6(3) . .
C118 C119 H119 119.7 . .
C114 C119 H119 119.7 . .
O73 C120 C121 112.4(3) . .
O73 C120 H12A 109.1 . .
C121 C120 H12A 109.1 . .
O73 C120 H12B 109.1 . .
C121 C120 H12B 109.1 . .
H12A C120 H12B 107.8 . .
C122 C121 C126 119.2(3) . .
C122 C121 C120 119.3(3) . .
C126 C121 C120 121.5(3) . .
C121 C122 C123 121.8(4) . .
C121 C122 H122 119.1 . .
C123 C122 H122 119.1 . .
C124 C123 C122 119.6(4) . .
C124 C123 H123 120.2 . .
C122 C123 H123 120.2 . .
C125 C124 C123 119.0(4) . .
C125 C124 H124 120.5 . .
C123 C124 H124 120.5 . .
C124 C125 C126 120.6(4) . .
C124 C125 H125 119.7 . .
C126 C125 H125 119.7 . .
C121 C126 C125 119.7(3) . .
C121 C126 H126 120.2 . .
C125 C126 H126 120.2 . .
O74 C127 C128 108.4(2) . .
O74 C127 H12C 110.0 . .
C128 C127 H12C 110.0 . .
O74 C127 H12D 110.0 . .
C128 C127 H12D 110.0 . .
H12C C127 H12D 108.4 . .
C133 C128 C129 117.8(3) . .
C133 C128 C127 121.7(3) . .
C129 C128 C127 120.6(3) . .
C130 C129 C128 121.9(3) . .
C130 C129 H129 119.0 . .
C128 C129 H129 119.0 . .
C131 C130 C129 119.4(4) . .
C131 C130 H130 120.3 . .
C129 C130 H130 120.3 . .
C130 C131 C132 120.2(4) . .
C130 C131 H131 119.9 . .
C132 C131 H131 119.9 . .
C133 C132 C131 120.1(3) . .
C133 C132 H132 119.9 . .
C131 C132 H132 119.9 . .
C128 C133 C132 120.6(3) . .
C128 C133 H133 119.7 . .
C132 C133 H133 119.7 . .

loop_
_geom_bond_atom_site_label_1
_geom_bond_atom_site_label_2
_geom_bond_distance
_geom_bond_site_symmetry_2
Pd1 C1 2.016(3) .
Pd1 C71 2.024(3) .
Pd1 Br1 2.4280(4) .
Pd1 Br2 2.4461(4) .
N1 C1 1.344(3) .
N1 C2 1.384(4) .
N1 C4 1.467(3) .
N2 C1 1.361(3) .
N2 C3 1.385(3) .
N2 C8 1.444(3) .
O1 C11 1.389(3) .
O1 C36 1.449(3) .
O2 C18 1.394(3) .
O2 C43A 1.443(4) .
O3 C25 1.380(3) .
O3 C50 1.451(3) .
O4 C32 1.394(3) .
O4 C57A 1.437(3) .
C2 C3 1.337(4) .
C2 H2 0.9500 .
C3 H3 0.9500 .
C4 C5 1.529(5) .
C4 H4A 0.9900 .
C4 H4B 0.9900 .
C5 C6 1.383(5) .
C5 H5A 0.9900 .
C5 H5B 0.9900 .
C6 C7 1.520(5) .
C6 H6A 0.9900 .
C6 H6B 0.9900 .
C7 H7A 0.9800 .
C7 H7B 0.9800 .
C7 H7C 0.9800 .
C8 C13 1.369(4) .
C8 C9 1.379(4) .
C9 C10 1.384(4) .
C9 H9 0.9500 .
C10 C11 1.382(4) .
C10 C14 1.522(4) .
C11 C12 1.403(4) .
C12 C13 1.393(3) .
C12 C35 1.510(4) .
C13 H13 0.9500 .
C14 C19 1.515(4) .
C14 H14A 0.9900 .
C14 H14B 0.9900 .
C15 C20 1.371(4) .
C15 C16 1.388(4) .
C15 H15 0.9500 .
C16 C17 1.380(4) .
C16 H16 0.9500 .
C17 C18 1.392(4) .
C17 C21 1.525(4) .
C18 C19 1.397(4) .
C19 C20 1.388(4) .
C20 H20 0.9500 .
C21 C26 1.514(4) .
C21 H21A 0.9900 .
C21 H21B 0.9900 .
C22 C27 1.371(4) .
C22 C23 1.383(4) .
C22 H22 0.9500 .
C23 C24 1.389(4) .
C23 H23 0.9500 .
C24 C25 1.390(4) .
C24 C28 1.517(4) .
C25 C26 1.389(4) .
C26 C27 1.402(4) .
C27 H27 0.9500 .
C28 C31 1.526(4) .
C28 H28A 0.9900 .
C28 H28B 0.9900 .
C29 C34 1.381(4) .
C29 C30 1.388(4) .
C29 H29 0.9500 .
C30 C31 1.387(4) .
C30 H30 0.9500 .
C31 C32 1.391(4) .
C32 C33 1.393(4) .
C33 C34 1.385(4) .
C33 C35 1.528(4) .
C34 H34 0.9500 .
C35 H35A 0.9900 .
C35 H35B 0.9900 .
C36 C37 1.502(4) .
C36 H36A 0.9900 .
C36 H36B 0.9900 .
C37 C38 1.382(4) .
C37 C42 1.398(4) .
C38 C39 1.386(4) .
C38 H38 0.9500 .
C39 C40 1.374(5) .
C39 H39 0.9500 .
C40 C41 1.371(5) .
C40 H40 0.9500 .
C41 C42 1.392(4) .
C41 H41 0.9500 .
C42 H42 0.9500 .
C43A C44A 1.471(6) .
C43A H43A 0.9900 .
C43A H43B 0.9900 .
C44A C45A 1.356(6) .
C44A C49A 1.376(7) .
C45A C46A 1.381(8) .
C45A H45A 0.9500 .
C46A C47A 1.324(9) .
C46A H46A 0.9500 .
C47A C48A 1.350(8) .
C47A H47A 0.9500 .
C48A C49A 1.372(7) .
C48A H48A 0.9500 .
C49A H49A 0.9500 .
C201 C202 1.223(11) .
C201 C203 1.262(14) 3_666
C201 H20A 0.9900 .
C201 H20B 0.9900 .
C202 C203 1.282(10) .
C202 C203 1.863(15) 3_666
C202 H20C 0.9900 .
C202 H20D 0.9900 .
C203 C201 1.262(14) 3_666
C203 C202 1.863(15) 3_666
C203 H20E 0.9900 .
C203 H20F 0.9900 .
C44B C45B 1.3900 .
C44B C49B 1.3900 .
C45B C46B 1.3900 .
C45B H45B 0.9500 .
C46B C47B 1.3900 .
C46B H46B 0.9500 .
C47B C48B 1.3900 .
C47B H47B 0.9500 .
C48B C49B 1.3900 .
C48B H48B 0.9500 .
C49B H49B 0.9500 .
C50 C51 1.491(4) .
C50 H50A 0.9900 .
C50 H50B 0.9900 .
C51 C52 1.380(4) .
C51 C56 1.380(4) .
C52 C53 1.366(4) .
C52 H52 0.9500 .
C53 C54 1.387(4) .
C53 H53 0.9500 .
C54 C55 1.373(4) .
C54 H54 0.9500 .
C55 C56 1.377(4) .
C55 H55 0.9500 .
C56 H56 0.9500 .
C57A C58A 1.455(10) .
C57A H57A 0.9900 .
C57A H57B 0.9900 .
C58A C59A 1.409(13) .
C58A C63A 1.333(12) .
C59A C60A 1.40(2) .
C59A H59A 0.9500 .
C60A C61A 1.32(4) .
C60A H60A 0.9500 .
C61A C62A 1.44(3) .
C61A H61A 0.9500 .
C62A C63A 1.417(11) .
C62A H62A 0.9500 .
C63A H63A 0.9500 .
C58B C63B 1.382(11) .
C58B C59B 1.368(10) .
C59B C60B 1.375(9) .
C59B H59B 0.9500 .
C60B C61B 1.349(13) .
C60B H60B 0.9500 .
C61B C62B 1.39(4) .
C61B H61B 0.9500 .
C62B C63B 1.35(3) .
C62B H62B 0.9500 .
C63B H63B 0.9500 .
N71 C71 1.350(3) .
N71 C72 1.389(4) .
N71 C74A 1.474(3) .
N72 C71 1.364(3) .
N72 C73 1.385(4) .
N72 C78 1.433(3) .
O71 C81 1.384(3) .
O71 C106 1.435(4) .
O72 C88 1.398(3) .
O72 C113 1.447(3) .
O73 C95 1.386(3) .
O73 C120 1.461(3) .
O74 C102 1.387(3) .
O74 C127 1.439(3) .
C72 C73 1.329(4) .
C72 H72 0.9500 .
C73 H73 0.9500 .
C74A C75A 1.441(9) .
C74A H74A 0.9900 .
C74A H74B 0.9900 .
C75A C76A 1.398(16) .
C75A H75A 0.9900 .
C75A H75B 0.9900 .
C76A C77A 1.470(14) .
C76A H76A 0.9900 .
C76A H76B 0.9900 .
C77A H77A 0.9800 .
C77A H77B 0.9800 .
C77A H77C 0.9800 .
C76B C75B 1.424(15) .
C76B C77B 1.488(14) .
C76B H76C 0.9900 .
C76B H76D 0.9900 .
C75B H75C 0.9900 .
C75B H75D 0.9900 .
C77B H77D 0.9800 .
C77B H77E 0.9800 .
C77B H77F 0.9800 .
C78 C83 1.378(4) .
C78 C79 1.389(4) .
C79 C80 1.384(4) .
C79 H79 0.9500 .
C80 C81 1.386(4) .
C80 C84 1.514(4) .
C81 C82 1.396(4) .
C82 C83 1.391(4) .
C82 C105 1.513(4) .
C83 H83 0.9500 .
C84 C89 1.524(4) .
C84 H84A 0.9900 .
C84 H84B 0.9900 .
C85 C86 1.377(4) .
C85 C90 1.376(4) .
C85 H85 0.9500 .
C86 C87 1.379(4) .
C86 H86 0.9500 .
C87 C88 1.392(4) .
C87 C91 1.525(3) .
C88 C89 1.401(4) .
C89 C90 1.379(4) .
C90 H90 0.9500 .
C91 C96 1.510(4) .
C91 H91A 0.9900 .
C91 H91B 0.9900 .
C92 C97 1.372(4) .
C92 C93 1.381(4) .
C92 H92 0.9500 .
C93 C94 1.392(4) .
C93 H93 0.9500 .
C94 C95 1.400(4) .
C94 C98 1.511(4) .
C95 C96 1.395(4) .
C96 C97 1.396(4) .
C97 H97 0.9500 .
C98 C101 1.518(4) .
C98 H98A 0.9900 .
C98 H98B 0.9900 .
C99 C104 1.380(4) .
C99 C100 1.392(4) .
C99 H99 0.9500 .
C100 C101 1.372(4) .
C100 H100 0.9500 .
C101 C102 1.390(4) .
C102 C103 1.401(4) .
C103 C104 1.375(4) .
C103 C105 1.519(4) .
C104 H104 0.9500 .
C105 H10A 0.9900 .
C105 H10B 0.9900 .
C106 C107 1.509(4) .
C106 H10C 0.9900 .
C106 H10D 0.9900 .
C107 C112 1.378(4) .
C107 C108 1.385(4) .
C108 C109 1.382(5) .
C108 H108 0.9500 .
C109 C110 1.369(5) .
C109 H109 0.9500 .
C110 C111 1.361(5) .
C110 H110 0.9500 .
C111 C112 1.388(4) .
C111 H111 0.9500 .
C112 H112 0.9500 .
C113 C114 1.493(4) .
C113 H11A 0.9900 .
C113 H11B 0.9900 .
C114 C115 1.377(4) .
C114 C119 1.386(4) .
C115 C116 1.375(4) .
C115 H115 0.9500 .
C116 C117 1.374(4) .
C116 H116 0.9500 .
C117 C118 1.381(4) .
C117 H117 0.9500 .
C118 C119 1.385(4) .
C118 H118 0.9500 .
C119 H119 0.9500 .
C120 C121 1.491(4) .
C120 H12A 0.9900 .
C120 H12B 0.9900 .
C121 C122 1.368(4) .
C121 C126 1.383(4) .
C122 C123 1.389(5) .
C122 H122 0.9500 .
C123 C124 1.379(5) .
C123 H123 0.9500 .
C124 C125 1.395(5) .
C124 H124 0.9500 .
C125 C126 1.396(5) .
C125 H125 0.9500 .
C126 H126 0.9500 .
C127 C128 1.502(4) .
C127 H12C 0.9900 .
C127 H12D 0.9900 .
C128 C133 1.379(4) .
C128 C129 1.385(4) .
C129 C130 1.376(4) .
C129 H129 0.9500 .
C130 C131 1.360(5) .
C130 H130 0.9500 .
C131 C132 1.381(5) .
C131 H131 0.9500 .
C132 C133 1.380(4) .
C132 H132 0.9500 .
C133 H133 0.9500 .

loop_
_geom_torsion_atom_site_label_1
_geom_torsion_atom_site_label_2
_geom_torsion_atom_site_label_3
_geom_torsion_atom_site_label_4
_geom_torsion
_geom_torsion_site_symmetry_1
_geom_torsion_site_symmetry_4
C2 N1 C1 N2 -0.2(3) . .
C4 N1 C1 N2 172.2(2) . .
C2 N1 C1 Pd1 175.4(2) . .
C4 N1 C1 Pd1 -12.2(4) . .
C3 N2 C1 N1 0.4(3) . .
C8 N2 C1 N1 -178.9(2) . .
C3 N2 C1 Pd1 -175.4(2) . .
C8 N2 C1 Pd1 5.4(4) . .
C71 Pd1 C1 N1 -171.4(16) . .
Br1 Pd1 C1 N1 109.1(2) . .
Br2 Pd1 C1 N1 -66.1(2) . .
C71 Pd1 C1 N2 3.3(19) . .
Br1 Pd1 C1 N2 -76.2(2) . .
Br2 Pd1 C1 N2 108.5(2) . .
C1 N1 C2 C3 0.0(3) . .
C4 N1 C2 C3 -172.4(3) . .
N1 C2 C3 N2 0.2(3) . .
C1 N2 C3 C2 -0.4(3) . .
C8 N2 C3 C2 178.9(3) . .
C1 N1 C4 C5 -82.4(4) . .
C2 N1 C4 C5 89.1(4) . .
N1 C4 C5 C6 -58.6(5) . .
C4 C5 C6 C7 -178.2(3) . .
C1 N2 C8 C13 -64.8(4) . .
C3 N2 C8 C13 116.1(3) . .
C1 N2 C8 C9 118.3(3) . .
C3 N2 C8 C9 -60.8(4) . .
C13 C8 C9 C10 5.1(4) . .
N2 C8 C9 C10 -178.2(2) . .
C8 C9 C10 C11 0.2(4) . .
C8 C9 C10 C14 -176.8(3) . .
C9 C10 C11 O1 177.1(2) . .
C14 C10 C11 O1 -5.8(4) . .
C9 C10 C11 C12 -6.6(4) . .
C14 C10 C11 C12 170.5(3) . .
C36 O1 C11 C10 -103.5(3) . .
C36 O1 C11 C12 80.1(3) . .
C10 C11 C12 C13 7.7(4) . .
O1 C11 C12 C13 -176.0(2) . .
C10 C11 C12 C35 -165.7(3) . .
O1 C11 C12 C35 10.5(4) . .
C9 C8 C13 C12 -3.9(4) . .
N2 C8 C13 C12 179.3(2) . .
C11 C12 C13 C8 -2.3(4) . .
C35 C12 C13 C8 171.1(2) . .
C11 C10 C14 C19 -64.5(3) . .
C9 C10 C14 C19 112.4(3) . .
C20 C15 C16 C17 2.1(4) . .
C15 C16 C17 C18 1.7(4) . .
C15 C16 C17 C21 -175.0(3) . .
C43A O2 C18 C17 -80.2(3) . .
C43A O2 C18 C19 101.9(3) . .
C16 C17 C18 O2 177.1(3) . .
C21 C17 C18 O2 -6.4(4) . .
C16 C17 C18 C19 -5.1(4) . .
C21 C17 C18 C19 171.4(3) . .
O2 C18 C19 C20 -177.6(3) . .
C17 C18 C19 C20 4.6(4) . .
O2 C18 C19 C14 6.7(4) . .
C17 C18 C19 C14 -171.1(3) . .
C10 C14 C19 C20 -61.0(3) . .
C10 C14 C19 C18 114.7(3) . .
C16 C15 C20 C19 -2.6(4) . .
C18 C19 C20 C15 -0.7(4) . .
C14 C19 C20 C15 175.3(3) . .
C16 C17 C21 C26 49.4(4) . .
C18 C17 C21 C26 -127.1(3) . .
C27 C22 C23 C24 3.1(4) . .
C22 C23 C24 C25 2.0(4) . .
C22 C23 C24 C28 -172.4(3) . .
C50 O3 C25 C26 106.4(3) . .
C50 O3 C25 C24 -78.0(3) . .
C23 C24 C25 O3 177.5(2) . .
C28 C24 C25 O3 -8.1(4) . .
C23 C24 C25 C26 -7.0(4) . .
C28 C24 C25 C26 167.4(3) . .
O3 C25 C26 C27 -177.8(2) . .
C24 C25 C26 C27 6.8(4) . .
O3 C25 C26 C21 5.8(4) . .
C24 C25 C26 C21 -169.6(3) . .
C17 C21 C26 C25 73.5(3) . .
C17 C21 C26 C27 -102.8(3) . .
C23 C22 C27 C26 -3.3(4) . .
C25 C26 C27 C22 -1.5(4) . .
C21 C26 C27 C22 174.9(3) . .
C23 C24 C28 C31 110.4(3) . .
C25 C24 C28 C31 -63.9(3) . .
C34 C29 C30 C31 -1.2(4) . .
C29 C30 C31 C32 -2.3(4) . .
C29 C30 C31 C28 173.3(3) . .
C24 C28 C31 C30 -63.5(3) . .
C24 C28 C31 C32 111.8(3) . .
C30 C31 C32 C33 4.2(4) . .
C28 C31 C32 C33 -171.2(2) . .
C30 C31 C32 O4 -179.7(2) . .
C28 C31 C32 O4 4.9(4) . .
C57A O4 C32 C31 95.6(3) . .
C57A O4 C32 C33 -88.1(3) . .
C31 C32 C33 C34 -2.5(4) . .
O4 C32 C33 C34 -178.7(2) . .
C31 C32 C33 C35 176.1(2) . .
O4 C32 C33 C35 -0.1(4) . .
C32 C33 C34 C29 -1.2(4) . .
C35 C33 C34 C29 -179.8(3) . .
C30 C29 C34 C33 3.0(4) . .
C13 C12 C35 C33 -104.3(3) . .
C11 C12 C35 C33 68.9(3) . .
C34 C33 C35 C12 50.7(3) . .
C32 C33 C35 C12 -127.9(3) . .
C11 O1 C36 C37 65.9(3) . .
O1 C36 C37 C38 -81.3(4) . .
O1 C36 C37 C42 99.6(3) . .
C42 C37 C38 C39 -1.2(5) . .
C36 C37 C38 C39 179.7(3) . .
C37 C38 C39 C40 2.4(5) . .
C38 C39 C40 C41 -1.5(5) . .
C39 C40 C41 C42 -0.6(6) . .
C40 C41 C42 C37 1.8(5) . .
C38 C37 C42 C41 -0.9(5) . .
C36 C37 C42 C41 178.2(3) . .
C18 O2 C43A C44A -71.9(4) . .
O2 C43A C44A C45A -85.0(5) . .
O2 C43A C44A C49A 89.3(5) . .
C49A C44A C45A C46A 1.0(9) . .
C43A C44A C45A C46A 175.6(6) . .
C44A C45A C46A C47A 0.4(11) . .
C45A C46A C47A C48A -0.7(13) . .
C46A C47A C48A C49A -0.4(12) . .
C45A C44A C49A C48A -2.2(8) . .
C43A C44A C49A C48A -176.5(5) . .
C47A C48A C49A C44A 1.9(10) . .
C203 C201 C202 C203 17(3) 3_666 .
C201 C202 C203 C201 -18(4) . 3_666
C203 C202 C203 C201 -7.0(14) 3_666 3_666
C201 C202 C203 C202 -11(2) . 3_666
C203 C202 C203 C202 0.003(2) 3_666 3_666
C49B C44B C45B C46B 0.0 . .
C44B C45B C46B C47B 0.0 . .
C45B C46B C47B C48B 0.0 . .
C46B C47B C48B C49B 0.0 . .
C47B C48B C49B C44B 0.0 . .
C45B C44B C49B C48B 0.0 . .
C25 O3 C50 C51 -74.1(3) . .
O3 C50 C51 C52 -96.4(3) . .
O3 C50 C51 C56 81.3(3) . .
C56 C51 C52 C53 0.4(5) . .
C50 C51 C52 C53 178.2(3) . .
C51 C52 C53 C54 -1.7(5) . .
C52 C53 C54 C55 1.3(5) . .
C53 C54 C55 C56 0.4(5) . .
C54 C55 C56 C51 -1.7(5) . .
C52 C51 C56 C55 1.3(5) . .
C50 C51 C56 C55 -176.5(3) . .
C32 O4 C57A C58A 178.3(5) . .
O4 C57A C58A C59A -65.0(9) . .
O4 C57A C58A C63A 111.9(8) . .
C63A C58A C59A C60A -2.7(17) . .
C57A C58A C59A C60A 174.3(12) . .
C58A C59A C60A C61A 3(3) . .
C59A C60A C61A C62A 1(4) . .
C60A C61A C62A C63A -5(3) . .
C59A C58A C63A C62A -1.7(14) . .
C57A C58A C63A C62A -178.7(7) . .
C61A C62A C63A C58A 5.5(16) . .
C63B C58B C59B C60B -2.1(11) . .
C58B C59B C60B C61B 1.7(13) . .
C59B C60B C61B C62B 2(2) . .
C60B C61B C62B C63B -6(3) . .
C59B C58B C63B C62B -1.5(19) . .
C61B C62B C63B C58B 6(3) . .
C72 N71 C71 N72 0.7(3) . .
C74A N71 C71 N72 -177.8(3) . .
C72 N71 C71 Pd1 -171.8(2) . .
C74A N71 C71 Pd1 9.8(4) . .
C73 N72 C71 N71 -0.7(3) . .
C78 N72 C71 N71 -178.8(3) . .
C73 N72 C71 Pd1 171.6(2) . .
C78 N72 C71 Pd1 -6.6(4) . .
C1 Pd1 C71 N71 19.3(19) . .
Br1 Pd1 C71 N71 99.0(3) . .
Br2 Pd1 C71 N71 -85.8(3) . .
C1 Pd1 C71 N72 -151.3(16) . .
Br1 Pd1 C71 N72 -71.6(3) . .
Br2 Pd1 C71 N72 103.6(3) . .
C71 N71 C72 C73 -0.5(4) . .
C74A N71 C72 C73 178.0(3) . .
N71 C72 C73 N72 0.0(4) . .
C71 N72 C73 C72 0.4(4) . .
C78 N72 C73 C72 178.6(3) . .
C71 N71 C74A C75A 146.0(6) . .
C72 N71 C74A C75A -32.3(7) . .
N71 C74A C75A C76A -54.5(11) . .
C74A C75A C76A C77A -97(3) . .
C71 N72 C78 C83 -42.7(4) . .
C73 N72 C78 C83 139.4(3) . .
C71 N72 C78 C79 139.8(3) . .
C73 N72 C78 C79 -38.1(4) . .
C83 C78 C79 C80 5.0(5) . .
N72 C78 C79 C80 -177.5(3) . .
C78 C79 C80 C81 0.7(4) . .
C78 C79 C80 C84 -176.8(3) . .
C106 O71 C81 C80 -106.5(3) . .
C106 O71 C81 C82 79.1(3) . .
C79 C80 C81 O71 178.9(3) . .
C84 C80 C81 O71 -3.5(4) . .
C79 C80 C81 C82 -6.8(4) . .
C84 C80 C81 C82 170.8(3) . .
O71 C81 C82 C83 -178.8(2) . .
C80 C81 C82 C83 7.1(4) . .
O71 C81 C82 C105 8.4(4) . .
C80 C81 C82 C105 -165.8(3) . .
C79 C78 C83 C82 -4.8(4) . .
N72 C78 C83 C82 177.8(3) . .
C81 C82 C83 C78 -1.2(4) . .
C105 C82 C83 C78 171.7(3) . .
C79 C80 C84 C89 115.6(3) . .
C81 C80 C84 C89 -61.9(4) . .
C90 C85 C86 C87 1.1(4) . .
C85 C86 C87 C88 0.8(4) . .
C85 C86 C87 C91 -175.7(3) . .
C86 C87 C88 O72 -179.8(2) . .
C91 C87 C88 O72 -3.4(4) . .
C86 C87 C88 C89 -3.2(4) . .
C91 C87 C88 C89 173.2(3) . .
C113 O72 C88 C87 -102.1(3) . .
C113 O72 C88 C89 81.2(3) . .
C87 C88 C89 C90 3.6(4) . .
O72 C88 C89 C90 -179.7(2) . .
C87 C88 C89 C84 -171.3(3) . .
O72 C88 C89 C84 5.3(4) . .
C80 C84 C89 C90 -58.1(4) . .
C80 C84 C89 C88 116.8(3) . .
C86 C85 C90 C89 -0.7(5) . .
C88 C89 C90 C85 -1.6(4) . .
C84 C89 C90 C85 173.4(3) . .
C86 C87 C91 C96 47.0(4) . .
C88 C87 C91 C96 -129.3(3) . .
C97 C92 C93 C94 3.9(5) . .
C92 C93 C94 C95 2.5(5) . .
C92 C93 C94 C98 -169.7(3) . .
C120 O73 C95 C96 108.2(3) . .
C120 O73 C95 C94 -75.6(3) . .
C93 C94 C95 O73 175.3(3) . .
C98 C94 C95 O73 -12.2(4) . .
C93 C94 C95 C96 -8.6(4) . .
C98 C94 C95 C96 163.9(3) . .
O73 C95 C96 C97 -176.0(2) . .
C94 C95 C96 C97 7.9(4) . .
O73 C95 C96 C91 11.0(4) . .
C94 C95 C96 C91 -165.1(3) . .
C87 C91 C96 C97 -101.0(3) . .
C87 C91 C96 C95 71.6(3) . .
C93 C92 C97 C96 -4.6(5) . .
C95 C96 C97 C92 -1.1(4) . .
C91 C96 C97 C92 171.6(3) . .
C93 C94 C98 C101 108.6(3) . .
C95 C94 C98 C101 -63.4(4) . .
C104 C99 C100 C101 -1.4(5) . .
C99 C100 C101 C102 1.9(4) . .
C99 C100 C101 C98 177.3(3) . .
C94 C98 C101 C100 -56.2(4) . .
C94 C98 C101 C102 118.9(3) . .
C127 O74 C102 C101 95.0(3) . .
C127 O74 C102 C103 -89.7(3) . .
C100 C101 C102 O74 174.2(3) . .
C98 C101 C102 O74 -1.0(4) . .
C100 C101 C102 C103 -0.9(4) . .
C98 C101 C102 C103 -176.1(2) . .
O74 C102 C103 C104 -175.7(3) . .
C101 C102 C103 C104 -0.5(4) . .
O74 C102 C103 C105 -0.4(4) . .
C101 C102 C103 C105 174.7(3) . .
C100 C99 C104 C103 -0.1(5) . .
C102 C103 C104 C99 1.1(4) . .
C105 C103 C104 C99 -174.3(3) . .
C83 C82 C105 C103 -110.2(3) . .
C81 C82 C105 C103 62.5(4) . .
C104 C103 C105 C82 50.5(4) . .
C102 C103 C105 C82 -124.7(3) . .
C81 O71 C106 C107 67.4(3) . .
O71 C106 C107 C112 100.5(3) . .
O71 C106 C107 C108 -79.6(4) . .
C112 C107 C108 C109 -0.3(5) . .
C106 C107 C108 C109 179.8(3) . .
C107 C108 C109 C110 0.5(6) . .
C108 C109 C110 C111 0.2(6) . .
C109 C110 C111 C112 -0.9(6) . .
C108 C107 C112 C111 -0.4(5) . .
C106 C107 C112 C111 179.5(3) . .
C110 C111 C112 C107 1.1(5) . .
C88 O72 C113 C114 72.9(3) . .
O72 C113 C114 C115 -97.6(3) . .
O72 C113 C114 C119 79.8(3) . .
C119 C114 C115 C116 -0.7(4) . .
C113 C114 C115 C116 176.7(3) . .
C114 C115 C116 C117 0.2(5) . .
C115 C116 C117 C118 0.6(5) . .
C116 C117 C118 C119 -0.8(5) . .
C117 C118 C119 C114 0.3(5) . .
C115 C114 C119 C118 0.5(4) . .
C113 C114 C119 C118 -177.0(3) . .
C95 O73 C120 C121 -88.2(3) . .
O73 C120 C121 C122 -101.7(4) . .
O73 C120 C121 C126 79.9(4) . .
C126 C121 C122 C123 -2.5(5) . .
C120 C121 C122 C123 179.1(3) . .
C121 C122 C123 C124 1.1(6) . .
C122 C123 C124 C125 -0.2(6) . .
C123 C124 C125 C126 0.8(6) . .
C122 C121 C126 C125 3.0(5) . .
C120 C121 C126 C125 -178.6(3) . .
C124 C125 C126 C121 -2.2(5) . .
C102 O74 C127 C128 -178.7(2) . .
O74 C127 C128 C133 107.3(3) . .
O74 C127 C128 C129 -72.9(3) . .
C133 C128 C129 C130 0.4(5) . .
C127 C128 C129 C130 -179.5(3) . .
C128 C129 C130 C131 1.3(5) . .
C129 C130 C131 C132 -1.4(6) . .
C130 C131 C132 C133 -0.1(6) . .
C129 C128 C133 C132 -1.9(5) . .
C127 C128 C133 C132 177.9(3) . .
C131 C132 C133 C128 1.8(5) . .
